data_4102433
loop_
_publ_author_name
'Tomohisa Sawada'
'Makoto Fujita'

_publ_contact_author 'Makoto Fujita'
_publ_contact_author_email mfujita@appchem.t.u-tokyo.ac.jp
_publ_section_title
;
 A Single Watson-Crick G.C Base Pair in Water: Aqueous Hydrogen Bonds in
 Hydrophobic Cavities
;
_journal_name_full 'Journal of the American Chemical Society'
_journal_page_first 7194
_journal_page_last 7201
_journal_paper_doi 10.1021/ja101718c
_journal_volume 132
_journal_year 2010
_chemical_absolute_configuration rmad
_chemical_formula_sum 'C103 H210 N45.62 O63.86 Pt6'
_chemical_formula_weight 4280.15
_chemical_name_systematic
; 
 ? 
;
_space_group_IT_number 18
_symmetry_cell_setting orthorhombic
_symmetry_space_group_name_Hall 'P 2 2ab'
_symmetry_space_group_name_H-M 'P 21 21 2'
_atom_sites_solution_hydrogens geom
_atom_sites_solution_primary direct
_atom_sites_solution_secondary difmap
_audit_creation_method SHELXL-97
_cell_angle_alpha 90.00
_cell_angle_beta 90.00
_cell_angle_gamma 90.00
_cell_formula_units_Z 4
_cell_length_a 23.601(4)
_cell_length_b 25.572(5)
_cell_length_c 27.944(5)
_cell_measurement_reflns_used 9504
_cell_measurement_temperature 90(2)
_cell_measurement_theta_max 26.9735
_cell_measurement_theta_min 2.259
_cell_volume 16865(5)
_computing_cell_refinement 'Bruker SAINT'
_computing_data_collection 'Bruker APEX-II'
_computing_data_reduction 'Bruker SAINT'
_computing_molecular_graphics 'Bruker XP'
_computing_structure_refinement 'SHELXL-97 (Sheldrick, 1997)'
_computing_structure_solution 'SHELXS-97 (Sheldrick, 1990)'
_diffrn_ambient_temperature 90(2)
_diffrn_measured_fraction_theta_full 0.979
_diffrn_measured_fraction_theta_max 0.979
_diffrn_measurement_device_type 'CCD area detector'
_diffrn_measurement_method 'omega scan'
_diffrn_radiation_monochromator 'focusing mirror'
_diffrn_radiation_source 'fine-focus rotating anode'
_diffrn_radiation_type MoK\a
_diffrn_radiation_wavelength 0.71073
_diffrn_reflns_av_R_equivalents 0.0586
_diffrn_reflns_av_sigmaI/netI 0.0481
_diffrn_reflns_limit_h_max 31
_diffrn_reflns_limit_h_min -31
_diffrn_reflns_limit_k_max 33
_diffrn_reflns_limit_k_min -33
_diffrn_reflns_limit_l_max 36
_diffrn_reflns_limit_l_min -36
_diffrn_reflns_number 195538
_diffrn_reflns_theta_full 28.22
_diffrn_reflns_theta_max 28.22
_diffrn_reflns_theta_min 1.13
_diffrn_standards_decay_% none
_exptl_absorpt_coefficient_mu 5.054
_exptl_absorpt_correction_T_max 0.8632
_exptl_absorpt_correction_T_min 0.7513
_exptl_absorpt_correction_type multi-scan
_exptl_absorpt_process_details SADABS
_exptl_crystal_colour yellow
_exptl_crystal_density_diffrn 1.686
_exptl_crystal_density_method 'not measured'
_exptl_crystal_description plate
_exptl_crystal_F_000 8505
_exptl_crystal_size_max 0.06
_exptl_crystal_size_mid 0.06
_exptl_crystal_size_min 0.03
_refine_diff_density_max 2.957
_refine_diff_density_min -2.146
_refine_diff_density_rms 0.180
_refine_ls_abs_structure_details 'Flack H D (1983), Acta Cryst. A39, 876-881'
_refine_ls_abs_structure_Flack -0.004(7)
_refine_ls_extinction_method none
_refine_ls_goodness_of_fit_ref 1.075
_refine_ls_hydrogen_treatment constr
_refine_ls_matrix_type full
_refine_ls_number_parameters 1918
_refine_ls_number_reflns 40025
_refine_ls_number_restraints 234
_refine_ls_restrained_S_all 1.077
_refine_ls_R_factor_all 0.0748
_refine_ls_R_factor_gt 0.0496
_refine_ls_shift/su_max 0.002
_refine_ls_shift/su_mean 0.000
_refine_ls_structure_factor_coef Fsqd
_refine_ls_weighting_details 'calc w=1/[\s^2^(Fo^2^)+(0.0738P)^2^+61.5394P] where P=(Fo^2^+2Fc^2^)/3'
_refine_ls_weighting_scheme calc
_refine_ls_wR_factor_gt 0.1293
_refine_ls_wR_factor_ref 0.1459
_reflns_number_gt 31630
_reflns_number_total 40025
_reflns_threshold_expression >2sigma(I)
_cod_data_source_file ja101718c_si_002.cif
_cod_data_source_block sawa106
_cod_database_code 4102433

loop_
_symmetry_equiv_pos_as_xyz
'x, y, z'
'-x, -y, z'
'-x+1/2, y+1/2, -z'
'x+1/2, -y+1/2, -z'

loop_
_atom_site_label
_atom_site_type_symbol
_atom_site_fract_x
_atom_site_fract_y
_atom_site_fract_z
_atom_site_U_iso_or_equiv
_atom_site_adp_type
_atom_site_occupancy
_atom_site_symmetry_multiplicity
_atom_site_calc_flag
_atom_site_refinement_flags
_atom_site_disorder_assembly
_atom_site_disorder_group
Pt1 Pt 0.560368(14) 0.665235(13) 0.862056(12) 0.03178(8) Uani 1 1 d . . .
Pt2 Pt 0.003429(15) 0.653058(14) 0.880689(14) 0.03949(9) Uani 1 1 d . . .
Pt3 Pt 0.545099(15) 0.666042(16) 0.618875(13) 0.03912(9) Uani 1 1 d . B .
Pt4 Pt 0.252022(16) 1.099962(12) 0.874192(11) 0.03312(8) Uani 1 1 d . . .
Pt5 Pt -0.007063(17) 0.655792(16) 0.636885(15) 0.04465(10) Uani 1 1 d . . .
Pt6 Pt 0.25590(2) 1.106717(14) 0.631862(12) 0.04789(11) Uani 1 1 d . . .
C11 C 0.6221(5) 0.6426(5) 0.9485(4) 0.050(3) Uani 1 1 d . . .
H11E H 0.6484 0.6731 0.9461 0.060 Uiso 1 1 calc R . .
C12 C 0.6410(5) 0.6031(4) 0.9137(4) 0.050(3) Uani 1 1 d . . .
H12E H 0.6148 0.5725 0.9159 0.060 Uiso 1 1 calc R . .
C13 C 0.7008(5) 0.5841(5) 0.9253(5) 0.066(3) Uani 1 1 d . . .
H13A H 0.7277 0.6136 0.9227 0.079 Uiso 1 1 calc R . .
H13B H 0.7122 0.5569 0.9019 0.079 Uiso 1 1 calc R . .
C14 C 0.7027(6) 0.5610(6) 0.9768(5) 0.077(4) Uani 1 1 d . . .
H14C H 0.6765 0.5309 0.9793 0.093 Uiso 1 1 calc R . .
H14D H 0.7415 0.5488 0.9843 0.093 Uiso 1 1 calc R . .
C15 C 0.6859(7) 0.6018(7) 1.0100(5) 0.084(5) Uani 1 1 d . . .
H15C H 0.7130 0.6312 1.0076 0.100 Uiso 1 1 calc R . .
H15D H 0.6879 0.5879 1.0430 0.100 Uiso 1 1 calc R . .
C16 C 0.6236(7) 0.6231(7) 1.0004(5) 0.078(5) Uani 1 1 d . . .
H16A H 0.5955 0.5949 1.0051 0.094 Uiso 1 1 calc R . .
H16B H 0.6147 0.6521 1.0227 0.094 Uiso 1 1 calc R . .
C21 C -0.0379(5) 0.6215(4) 0.9739(4) 0.050(3) Uani 1 1 d . . .
H21C H -0.0247 0.5844 0.9722 0.060 Uiso 1 1 calc R . .
C22 C -0.0910(5) 0.6278(5) 0.9424(5) 0.059(3) Uani 1 1 d . . .
H22C H -0.1047 0.6647 0.9443 0.071 Uiso 1 1 calc R . .
C23 C -0.1361(5) 0.5919(6) 0.9610(5) 0.064(3) Uani 1 1 d . . .
H23A H -0.1222 0.5554 0.9604 0.077 Uiso 1 1 calc R . .
H23B H -0.1700 0.5941 0.9403 0.077 Uiso 1 1 calc R . .
C24 C -0.1515(6) 0.6069(7) 1.0112(6) 0.086(5) Uani 1 1 d . . .
H24A H -0.1655 0.6433 1.0118 0.103 Uiso 1 1 calc R . .
H24B H -0.1821 0.5838 1.0231 0.103 Uiso 1 1 calc R . .
C25 C -0.1007(6) 0.6019(6) 1.0427(5) 0.076(4) Uani 1 1 d . . .
H25A H -0.0891 0.5647 1.0440 0.091 Uiso 1 1 calc R . .
H25B H -0.1110 0.6128 1.0755 0.091 Uiso 1 1 calc R . .
C26 C -0.0496(6) 0.6353(5) 1.0254(4) 0.061(3) Uani 1 1 d . . .
H26A H -0.0586 0.6730 1.0283 0.074 Uiso 1 1 calc R . .
H26B H -0.0158 0.6278 1.0453 0.074 Uiso 1 1 calc R . .
C31 C 0.5767(6) 0.6255(6) 0.5269(4) 0.070(4) Uani 1 1 d . B .
H31C H 0.5623 0.5892 0.5327 0.084 Uiso 1 1 calc R . .
C32 C 0.6324(5) 0.6334(7) 0.5539(4) 0.070(4) Uani 1 1 d . . .
H32C H 0.6412 0.6715 0.5505 0.084 Uiso 1 1 calc R A 1
C33 C 0.6821(18) 0.6065(16) 0.5356(11) 0.069(10) Uani 0.50 1 d PDU B 1
H33A H 0.6771 0.5685 0.5406 0.083 Uiso 0.50 1 calc PR B 1
H33B H 0.7154 0.6177 0.5545 0.083 Uiso 0.50 1 calc PR B 1
C34 C 0.6945(16) 0.6163(15) 0.4817(11) 0.079(9) Uani 0.50 1 d PDU B 1
H34A H 0.7254 0.5930 0.4707 0.095 Uiso 0.50 1 calc PR B 1
H34B H 0.7065 0.6530 0.4767 0.095 Uiso 0.50 1 calc PR B 1
C35 C 0.6390(13) 0.6049(14) 0.4527(12) 0.076(11) Uani 0.50 1 d PDU B 1
H35A H 0.6450 0.6154 0.4190 0.092 Uiso 0.50 1 calc PR B 1
H35B H 0.6316 0.5668 0.4532 0.092 Uiso 0.50 1 calc PR B 1
C73 C 0.672(2) 0.5847(16) 0.5381(15) 0.071(10) Uani 0.50 1 d PDU B 2
H73A H 0.7084 0.5854 0.5557 0.085 Uiso 0.50 1 calc PR B 2
H73B H 0.6527 0.5511 0.5446 0.085 Uiso 0.50 1 calc PR B 2
C74 C 0.6822(19) 0.5919(18) 0.4835(14) 0.092(11) Uani 0.50 1 d PDU B 2
H74A H 0.6982 0.6269 0.4770 0.111 Uiso 0.50 1 calc PR B 2
H74B H 0.7091 0.5651 0.4717 0.111 Uiso 0.50 1 calc PR B 2
C75 C 0.6243(17) 0.5858(16) 0.4581(16) 0.104(14) Uani 0.50 1 d PDU B 2
H75A H 0.6060 0.5527 0.4680 0.125 Uiso 0.50 1 calc PR B 2
H75B H 0.6297 0.5850 0.4230 0.125 Uiso 0.50 1 calc PR B 2
C36 C 0.5856(7) 0.6340(7) 0.4725(4) 0.087(5) Uani 1 1 d D . .
H36A H 0.5896 0.6720 0.4662 0.104 Uiso 1 1 calc R B 1
H36B H 0.5516 0.6216 0.4551 0.104 Uiso 1 1 calc R B 1
C41 C 0.2235(5) 1.1408(4) 0.9667(4) 0.047(3) Uani 1 1 d . . .
H41C H 0.1818 1.1429 0.9609 0.057 Uiso 1 1 calc R . .
C42 C 0.2526(6) 1.1859(4) 0.9409(3) 0.050(2) Uani 1 1 d . . .
H42C H 0.2941 1.1846 0.9478 0.060 Uiso 1 1 calc R . .
C43 C 0.2295(6) 1.2382(5) 0.9573(5) 0.065(4) Uani 1 1 d . . .
H43A H 0.1894 1.2418 0.9476 0.078 Uiso 1 1 calc R . .
H43B H 0.2514 1.2670 0.9425 0.078 Uiso 1 1 calc R . .
C44 C 0.2347(8) 1.2410(5) 1.0142(4) 0.080(5) Uani 1 1 d . . .
H44A H 0.2753 1.2418 1.0232 0.096 Uiso 1 1 calc R . .
H44B H 0.2171 1.2739 1.0256 0.096 Uiso 1 1 calc R . .
C45 C 0.2069(8) 1.1959(5) 1.0384(5) 0.074(4) Uani 1 1 d . . .
H45A H 0.1660 1.1956 1.0307 0.089 Uiso 1 1 calc R . .
H45B H 0.2110 1.1994 1.0735 0.089 Uiso 1 1 calc R . .
C46 C 0.2347(7) 1.1430(5) 1.0214(4) 0.074(4) Uani 1 1 d . . .
H46A H 0.2759 1.1429 1.0282 0.089 Uiso 1 1 calc R . .
H46B H 0.2170 1.1128 1.0378 0.089 Uiso 1 1 calc R . .
C51 C -0.0709(6) 0.6418(5) 0.5503(4) 0.058(3) Uani 1 1 d . . .
H51C H -0.0969 0.6719 0.5565 0.070 Uiso 1 1 calc R . .
C52 C -0.0890(5) 0.5972(5) 0.5813(5) 0.059(3) Uani 1 1 d . . .
H52C H -0.0631 0.5672 0.5744 0.071 Uiso 1 1 calc R . .
C53 C -0.1497(7) 0.5792(6) 0.5702(6) 0.083(5) Uani 1 1 d . . .
H53A H -0.1588 0.5477 0.5893 0.099 Uiso 1 1 calc R . .
H53B H -0.1768 0.6072 0.5790 0.099 Uiso 1 1 calc R . .
C54 C -0.1551(8) 0.5667(8) 0.5170(7) 0.097(6) Uani 1 1 d . . .
H54A H -0.1326 0.5351 0.5097 0.117 Uiso 1 1 calc R . .
H54B H -0.1953 0.5589 0.5096 0.117 Uiso 1 1 calc R . .
C55 C -0.1361(9) 0.6091(9) 0.4867(7) 0.107(7) Uani 1 1 d . . .
H55A H -0.1622 0.6392 0.4905 0.129 Uiso 1 1 calc R . .
H55B H -0.1379 0.5977 0.4529 0.129 Uiso 1 1 calc R . .
C56 C -0.0761(8) 0.6268(7) 0.4979(5) 0.083(5) Uani 1 1 d . . .
H56A H -0.0663 0.6572 0.4776 0.099 Uiso 1 1 calc R . .
H56B H -0.0492 0.5982 0.4905 0.099 Uiso 1 1 calc R . .
C61 C 0.2647(8) 1.1582(6) 0.5408(4) 0.086(5) Uani 1 1 d . . .
H61C H 0.3053 1.1692 0.5416 0.103 Uiso 1 1 calc R . .
C62 C 0.2275(8) 1.1944(6) 0.5744(5) 0.093(6) Uani 1 1 d . . .
H62C H 0.1872 1.1828 0.5721 0.112 Uiso 1 1 calc R . .
C63 C 0.2311(8) 1.2519(7) 0.5581(7) 0.107(7) Uani 1 1 d . . .
H63A H 0.2706 1.2643 0.5615 0.128 Uiso 1 1 calc R . .
H63B H 0.2068 1.2736 0.5790 0.128 Uiso 1 1 calc R . .
C64 C 0.2116(11) 1.2587(11) 0.5047(8) 0.152(11) Uani 1 1 d . . .
H64A H 0.2209 1.2944 0.4935 0.183 Uiso 1 1 calc R . .
H64B H 0.1701 1.2539 0.5024 0.183 Uiso 1 1 calc R . .
C65 C 0.2429(11) 1.2167(8) 0.4717(7) 0.117(7) Uani 1 1 d U . .
H65A H 0.2257 1.2177 0.4394 0.141 Uiso 1 1 calc R . .
H65B H 0.2831 1.2270 0.4684 0.141 Uiso 1 1 calc R . .
C66 C 0.2406(12) 1.1624(8) 0.4894(6) 0.129(8) Uani 1 1 d . . .
H66A H 0.2627 1.1395 0.4678 0.155 Uiso 1 1 calc R . .
H66B H 0.2008 1.1501 0.4892 0.155 Uiso 1 1 calc R . .
C1A C 0.4692(4) 0.7581(4) 0.6246(3) 0.040(2) Uani 1 1 d . B .
H1AA H 0.5038 0.7767 0.6209 0.048 Uiso 1 1 calc R . .
C2A C 0.4204(4) 0.7860(4) 0.6285(3) 0.038(2) Uani 1 1 d . . .
H2AA H 0.4208 0.8232 0.6276 0.046 Uiso 1 1 calc R . .
C3A C 0.3689(4) 0.7584(4) 0.6338(3) 0.037(2) Uani 1 1 d . . .
C4A C 0.3714(4) 0.7041(4) 0.6343(3) 0.038(2) Uani 1 1 d . . .
H4AA H 0.3375 0.6842 0.6369 0.045 Uiso 1 1 calc R . .
C5A C 0.4218(4) 0.6796(4) 0.6312(3) 0.038(2) Uani 1 1 d . B .
H5AA H 0.4227 0.6425 0.6330 0.045 Uiso 1 1 calc R . .
C6A C 0.2132(5) 1.0004(4) 0.6420(3) 0.045(2) Uani 1 1 d . . .
H6AA H 0.1786 1.0186 0.6470 0.053 Uiso 1 1 calc R . .
C7A C 0.2127(4) 0.9463(4) 0.6424(4) 0.041(2) Uani 1 1 d . . .
H7AA H 0.1781 0.9277 0.6456 0.050 Uiso 1 1 calc R . .
C8A C 0.2648(4) 0.9191(3) 0.6379(3) 0.037(2) Uani 1 1 d . . .
C9A C 0.3134(4) 0.9484(4) 0.6328(3) 0.041(2) Uani 1 1 d . . .
H9AA H 0.3494 0.9320 0.6306 0.049 Uiso 1 1 calc R . .
C10A C 0.3086(5) 1.0032(4) 0.6310(4) 0.049(2) Uani 1 1 d . . .
H10A H 0.3420 1.0234 0.6267 0.059 Uiso 1 1 calc R . .
C11A C 0.0634(5) 0.7495(4) 0.6331(4) 0.046(2) Uani 1 1 d . . .
H11A H 0.0282 0.7669 0.6291 0.056 Uiso 1 1 calc R . .
C12A C 0.1146(4) 0.7787(4) 0.6349(3) 0.038(2) Uani 1 1 d . . .
H12A H 0.1131 0.8158 0.6332 0.046 Uiso 1 1 calc R . .
C13A C 0.1657(4) 0.7544(4) 0.6389(3) 0.036(2) Uani 1 1 d . . .
C14A C 0.1658(5) 0.7010(4) 0.6412(4) 0.043(2) Uani 1 1 d . . .
H14A H 0.2009 0.6829 0.6424 0.052 Uiso 1 1 calc R . .
C15A C 0.1156(5) 0.6730(4) 0.6416(4) 0.052(3) Uani 1 1 d . . .
H15A H 0.1166 0.6360 0.6450 0.063 Uiso 1 1 calc R . .
C16A C 0.3136(4) 0.7879(4) 0.6369(3) 0.038(2) Uani 1 1 d . . .
C17A C 0.2189(4) 0.7844(3) 0.6395(3) 0.0339(19) Uani 1 1 d . . .
C18A C 0.2646(4) 0.8615(4) 0.6372(3) 0.0358(19) Uani 1 1 d . . .
C1B C 0.4354(4) 0.6770(3) 0.8571(3) 0.0353(19) Uani 1 1 d . . .
H1BA H 0.4373 0.6399 0.8547 0.042 Uiso 1 1 calc R . .
C2B C 0.3828(4) 0.7002(3) 0.8553(3) 0.0345(19) Uani 1 1 d . . .
H2BA H 0.3493 0.6800 0.8521 0.041 Uiso 1 1 calc R . .
C3B C 0.3805(4) 0.7551(3) 0.8584(3) 0.0318(18) Uani 1 1 d . . .
C4B C 0.4330(4) 0.7833(3) 0.8640(3) 0.0373(19) Uani 1 1 d . . .
H4BA H 0.4329 0.8203 0.8665 0.045 Uiso 1 1 calc R . .
C5B C 0.4823(4) 0.7564(3) 0.8657(3) 0.0344(19) Uani 1 1 d . . .
H5BA H 0.5165 0.7754 0.8696 0.041 Uiso 1 1 calc R . .
C6B C 0.0776(4) 0.7449(4) 0.8774(4) 0.041(2) Uani 1 1 d . . .
H6BA H 0.0426 0.7629 0.8806 0.049 Uiso 1 1 calc R . .
C7B C 0.1275(4) 0.7733(4) 0.8743(4) 0.038(2) Uani 1 1 d . . .
H7BA H 0.1268 0.8104 0.8767 0.046 Uiso 1 1 calc R . .
C8B C 0.1774(3) 0.7477(3) 0.8680(3) 0.0295(17) Uani 1 1 d . . .
C9B C 0.1778(4) 0.6937(4) 0.8666(3) 0.038(2) Uani 1 1 d . . .
H9BA H 0.2122 0.6749 0.8626 0.046 Uiso 1 1 calc R . .
C10B C 0.1269(4) 0.6681(4) 0.8711(3) 0.041(2) Uani 1 1 d . . .
H10B H 0.1271 0.6309 0.8709 0.049 Uiso 1 1 calc R . .
C11B C 0.2148(4) 0.9918(4) 0.8646(3) 0.037(2) Uani 1 1 d . . .
H11B H 0.1785 1.0080 0.8647 0.045 Uiso 1 1 calc R . .
C12B C 0.2180(4) 0.9380(4) 0.8631(3) 0.0362(19) Uani 1 1 d . . .
H12B H 0.1845 0.9174 0.8629 0.043 Uiso 1 1 calc R . .
C13B C 0.2706(4) 0.9148(3) 0.8621(3) 0.0306(17) Uani 1 1 d . . .
C14B C 0.3191(4) 0.9464(3) 0.8617(3) 0.0328(18) Uani 1 1 d . . .
H14B H 0.3560 0.9317 0.8598 0.039 Uiso 1 1 calc R . .
C15B C 0.3112(4) 0.9996(4) 0.8642(3) 0.0347(18) Uani 1 1 d . . .
H15B H 0.3438 1.0215 0.8649 0.042 Uiso 1 1 calc R . .
C16B C 0.2751(3) 0.8563(3) 0.8626(3) 0.0296(17) Uani 1 1 d . . .
C17B C 0.3257(4) 0.7818(3) 0.8588(3) 0.0308(18) Uani 1 1 d . . .
C18B C 0.2318(4) 0.7787(3) 0.8636(3) 0.0304(17) Uani 1 1 d . . .
C1C C 0.2068(4) 1.1002(4) 0.7782(4) 0.046(2) Uani 1 1 d . . .
H1CA H 0.1724 1.0938 0.7949 0.055 Uiso 1 1 calc R . .
C2C C 0.2064(5) 1.1016(4) 0.7291(4) 0.045(2) Uani 1 1 d . . .
H2CA H 0.1718 1.0964 0.7123 0.054 Uiso 1 1 calc R . .
C3C C 0.3010(4) 1.1170(4) 0.7780(4) 0.046(2) Uani 1 1 d . . .
H3CA H 0.3354 1.1221 0.7950 0.056 Uiso 1 1 calc R . .
C4C C 0.3017(5) 1.1195(4) 0.7291(4) 0.043(2) Uani 1 1 d . . .
H4CA H 0.3361 1.1277 0.7131 0.051 Uiso 1 1 calc R . .
C1D C 0.0250(7) 0.6166(6) 0.7806(4) 0.070(4) Uani 1 1 d . . .
H1DA H 0.0453 0.5893 0.7960 0.084 Uiso 1 1 calc R . .
C2D C 0.0247(6) 0.6185(5) 0.7327(4) 0.061(3) Uani 1 1 d . . .
H2DA H 0.0466 0.5939 0.7152 0.074 Uiso 1 1 calc R . .
C3D C -0.0296(5) 0.6887(5) 0.7838(5) 0.054(3) Uani 1 1 d . . .
H3DA H -0.0494 0.7149 0.8011 0.065 Uiso 1 1 calc R . .
C4D C -0.0302(5) 0.6905(4) 0.7350(4) 0.048(3) Uani 1 1 d . . .
H4DA H -0.0489 0.7187 0.7194 0.058 Uiso 1 1 calc R . .
C1E C 0.5758(5) 0.7082(4) 0.7655(4) 0.049(3) Uani 1 1 d . . .
H1EA H 0.5880 0.7387 0.7819 0.059 Uiso 1 1 calc R . .
C2E C 0.5742(6) 0.7078(4) 0.7148(4) 0.056(3) Uani 1 1 d . B .
H2EA H 0.5867 0.7377 0.6976 0.068 Uiso 1 1 calc R . .
C3E C 0.5448(4) 0.6234(4) 0.7651(3) 0.038(2) Uani 1 1 d . . .
H3EA H 0.5349 0.5923 0.7818 0.046 Uiso 1 1 calc R . .
C4E C 0.5429(4) 0.6238(4) 0.7161(4) 0.039(2) Uani 1 1 d . B .
H4EA H 0.5322 0.5928 0.6997 0.046 Uiso 1 1 calc R . .
N11 N 0.5645(4) 0.6608(4) 0.9345(3) 0.0444(19) Uani 1 1 d . . .
H11C H 0.5575 0.6931 0.9476 0.053 Uiso 1 1 calc R . .
H11D H 0.5376 0.6378 0.9456 0.053 Uiso 1 1 calc R . .
N12 N 0.6347(4) 0.6260(3) 0.8666(3) 0.047(2) Uani 1 1 d . . .
H12C H 0.6357 0.6001 0.8438 0.056 Uiso 1 1 calc R . .
H12D H 0.6643 0.6486 0.8609 0.056 Uiso 1 1 calc R . .
N21 N 0.0073(3) 0.6565(4) 0.9529(3) 0.0445(19) Uani 1 1 d . . .
H21A H 0.0424 0.6458 0.9632 0.053 Uiso 1 1 calc R . .
H21B H 0.0017 0.6904 0.9630 0.053 Uiso 1 1 calc R . .
N22 N -0.0722(4) 0.6161(4) 0.8922(4) 0.056(2) Uani 1 1 d . . .
H22A H -0.0988 0.6279 0.8707 0.067 Uiso 1 1 calc R . .
H22B H -0.0680 0.5806 0.8881 0.067 Uiso 1 1 calc R . .
N31 N 0.5361(4) 0.6642(4) 0.5474(3) 0.047(2) Uani 1 1 d . . .
H31A H 0.4996 0.6549 0.5397 0.057 Uiso 1 1 calc R B .
H31B H 0.5431 0.6968 0.5348 0.057 Uiso 1 1 calc R . .
N32 N 0.6179(4) 0.6259(4) 0.6063(3) 0.059(3) Uani 1 1 d . B .
H32A H 0.6467 0.6386 0.6253 0.070 Uiso 1 1 calc R . .
H32B H 0.6130 0.5910 0.6130 0.070 Uiso 1 1 calc R . .
N41 N 0.2453(4) 1.0920(3) 0.9463(2) 0.0435(19) Uani 1 1 d . . .
H41A H 0.2211 1.0649 0.9534 0.052 Uiso 1 1 calc R . .
H41B H 0.2802 1.0845 0.9592 0.052 Uiso 1 1 calc R . .
N42 N 0.2434(4) 1.1778(3) 0.8877(3) 0.0466(19) Uani 1 1 d . . .
H42A H 0.2696 1.1966 0.8705 0.056 Uiso 1 1 calc R . .
H42B H 0.2077 1.1889 0.8791 0.056 Uiso 1 1 calc R . .
N51 N -0.0119(4) 0.6576(4) 0.5653(3) 0.057(2) Uani 1 1 d . . .
H51A H -0.0041 0.6908 0.5544 0.069 Uiso 1 1 calc R . .
H51B H 0.0142 0.6350 0.5524 0.069 Uiso 1 1 calc R . .
N52 N -0.0793(4) 0.6134(4) 0.6321(3) 0.050(2) Uani 1 1 d . . .
H52A H -0.0765 0.5842 0.6512 0.060 Uiso 1 1 calc R . .
H52B H -0.1094 0.6331 0.6427 0.060 Uiso 1 1 calc R . .
N61 N 0.2582(7) 1.1051(4) 0.5600(3) 0.092(5) Uani 1 1 d . . .
H61A H 0.2880 1.0846 0.5500 0.110 Uiso 1 1 calc R . .
H61B H 0.2253 1.0905 0.5484 0.110 Uiso 1 1 calc R . .
N62 N 0.2475(6) 1.1844(3) 0.6226(3) 0.069(3) Uani 1 1 d . . .
H62A H 0.2221 1.1975 0.6444 0.083 Uiso 1 1 calc R . .
H62B H 0.2819 1.2006 0.6273 0.083 Uiso 1 1 calc R . .
N1A N 0.4713(3) 0.7060(3) 0.6256(3) 0.0385(17) Uani 1 1 d . . .
N2A N 0.2596(4) 1.0275(3) 0.6349(3) 0.047(2) Uani 1 1 d . . .
N3A N 0.0650(3) 0.6976(3) 0.6371(3) 0.0398(17) Uani 1 1 d . . .
N4A N 0.2680(3) 0.7580(3) 0.6406(3) 0.0327(16) Uani 1 1 d . . .
N5A N 0.2157(3) 0.8371(3) 0.6376(3) 0.0378(17) Uani 1 1 d . . .
N6A N 0.3163(3) 0.8389(3) 0.6358(3) 0.0349(16) Uani 1 1 d . . .
N1B N 0.4850(3) 0.7042(3) 0.8620(3) 0.0348(16) Uani 1 1 d . . .
N2B N 0.0776(3) 0.6922(3) 0.8758(3) 0.0331(16) Uani 1 1 d . . .
N3B N 0.2610(3) 1.0219(2) 0.8657(3) 0.0322(15) Uani 1 1 d . . .
N4B N 0.3264(3) 0.8347(3) 0.8602(2) 0.0280(14) Uani 1 1 d . . .
N5B N 0.2259(3) 0.8308(3) 0.8653(3) 0.0319(15) Uani 1 1 d . . .
N6B N 0.2791(3) 0.7531(3) 0.8577(3) 0.0324(16) Uani 1 1 d . . .
N1C N 0.2538(3) 1.1075(3) 0.8026(2) 0.0302(15) Uani 1 1 d . . .
N2C N 0.2555(4) 1.1106(3) 0.7038(2) 0.0353(16) Uani 1 1 d . . .
N1D N -0.0025(3) 0.6520(3) 0.8078(3) 0.0363(16) Uani 1 1 d . . .
N2D N -0.0056(4) 0.6540(3) 0.7090(3) 0.0413(18) Uani 1 1 d . . .
N1E N 0.5604(3) 0.6662(3) 0.7902(2) 0.0291(14) Uani 1 1 d . . .
N2E N 0.5556(3) 0.6664(3) 0.6909(2) 0.0356(16) Uani 1 1 d . . .
O6X O 0.3313(3) 0.7435(3) 0.7481(3) 0.0429(15) Uani 1 1 d . . .
N1X N 0.2545(4) 0.6892(3) 0.7497(3) 0.0373(16) Uani 1 1 d . . .
H1XA H 0.2323 0.7169 0.7501 0.045 Uiso 1 1 calc R . .
C2X C 0.2295(4) 0.6406(4) 0.7510(4) 0.044(2) Uani 1 1 d . . .
N2X N 0.1727(4) 0.6411(3) 0.7537(3) 0.048(2) Uani 1 1 d . . .
H2XA H 0.1537 0.6115 0.7531 0.057 Uiso 1 1 calc R . .
H2XB H 0.1545 0.6710 0.7562 0.057 Uiso 1 1 calc R . .
N3X N 0.2575(3) 0.5966(3) 0.7474(3) 0.0400(17) Uani 1 1 d . . .
C4X C 0.3131(4) 0.6031(4) 0.7449(4) 0.042(2) Uani 1 1 d . . .
C5X C 0.3439(4) 0.6492(4) 0.7447(3) 0.0356(19) Uani 1 1 d . . .
C6X C 0.3135(4) 0.6975(4) 0.7478(3) 0.037(2) Uani 1 1 d . . .
N7X N 0.4019(3) 0.6402(4) 0.7425(3) 0.046(2) Uani 1 1 d . . .
C8X C 0.4058(4) 0.5893(4) 0.7399(4) 0.043(2) Uani 1 1 d . . .
H8XA H 0.4408 0.5712 0.7376 0.052 Uiso 1 1 calc R . .
N9X N 0.3549(3) 0.5650(4) 0.7409(3) 0.047(2) Uani 1 1 d . . .
O1RX O 0.3107(4) 0.4991(4) 0.6986(3) 0.067(2) Uani 1 1 d . . .
C1RX C 0.3455(5) 0.5084(4) 0.7387(4) 0.050(3) Uani 1 1 d . . .
H1RA H 0.3827 0.4902 0.7341 0.060 Uiso 1 1 calc R . .
C2RX C 0.3157(5) 0.4857(4) 0.7814(4) 0.050(3) Uani 1 1 d . . .
H2RA H 0.2855 0.5103 0.7927 0.060 Uiso 1 1 calc R . .
O2RX O 0.3547(4) 0.4748(3) 0.8195(3) 0.066(2) Uani 1 1 d . . .
H2RB H 0.3686 0.5029 0.8297 0.099 Uiso 1 1 calc R . .
C3RX C 0.2881(5) 0.4349(5) 0.7602(5) 0.065(3) Uani 1 1 d . . .
H3RA H 0.2530 0.4245 0.7778 0.078 Uiso 1 1 calc R . .
O3RX O 0.3297(4) 0.3948(3) 0.7605(4) 0.072(3) Uani 1 1 d . . .
H3RB H 0.3157 0.3672 0.7492 0.107 Uiso 1 1 calc R . .
C4RX C 0.2755(6) 0.4528(6) 0.7097(6) 0.074(4) Uani 1 1 d . . .
H4RA H 0.2875 0.4241 0.6876 0.089 Uiso 1 1 calc R . .
C5RX C 0.2168(7) 0.4672(6) 0.6966(8) 0.103(7) Uani 1 1 d . . .
H5RA H 0.2161 0.4821 0.6639 0.124 Uiso 1 1 calc R . .
H5RB H 0.1924 0.4358 0.6971 0.124 Uiso 1 1 calc R . .
O5RX O 0.1956(5) 0.5059(5) 0.7310(6) 0.130(6) Uani 1 1 d . . .
H5RC H 0.2183 0.5311 0.7326 0.195 Uiso 1 1 calc R . .
N1Y N 0.0968(4) 0.8231(4) 0.7526(3) 0.054(2) Uani 1 1 d D . .
C2Y C 0.1297(4) 0.7780(4) 0.7543(2) 0.046(2) Uani 1 1 d D C .
O2Y O 0.1075(3) 0.7352(3) 0.7555(3) 0.0457(16) Uani 1 1 d D . .
N3Y N 0.1873(3) 0.7849(3) 0.7537(3) 0.0377(17) Uani 1 1 d D . .
C4Y C 0.2101(4) 0.8328(4) 0.7523(3) 0.043(2) Uani 1 1 d D C .
N4Y N 0.2672(3) 0.8359(4) 0.7513(3) 0.0419(18) Uani 1 1 d D . .
H4YA H 0.2877 0.8072 0.7515 0.050 Uiso 1 1 calc R C .
H4YB H 0.2839 0.8667 0.7503 0.050 Uiso 1 1 calc R . .
C5Y C 0.1763(5) 0.8793(5) 0.7526(4) 0.049(3) Uani 1 1 d D . .
H5YA H 0.1929 0.9132 0.7537 0.059 Uiso 1 1 calc R C .
C6Y C 0.1212(5) 0.8728(4) 0.7513(4) 0.054(3) Uani 1 1 d D C .
H6YA H 0.0973 0.9026 0.7494 0.064 Uiso 1 1 calc R . .
C1RY C 0.0370(13) 0.827(3) 0.7424(14) 0.09(2) Uani 0.38 1 d PDU C 1
H1RB H 0.0223 0.7906 0.7387 0.106 Uiso 0.38 1 calc PR C 1
O1RY O 0.0358(13) 0.8513(12) 0.6947(11) 0.072(7) Uani 0.38 1 d PDU C 1
C2RY C -0.002(2) 0.855(2) 0.7750(17) 0.084(10) Uani 0.38 1 d PDU C 1
H2RC H 0.0116 0.8889 0.7878 0.101 Uiso 0.38 1 calc PR C 1
O2RY O -0.0100(13) 0.8149(11) 0.8091(11) 0.060(6) Uani 0.38 1 d PDU C 1
H2RE H 0.0187 0.8131 0.8268 0.090 Uiso 0.38 1 calc PR C 1
C3RY C -0.050(2) 0.8581(17) 0.7369(16) 0.088(8) Uani 0.38 1 d PDU C 1
H3RC H -0.0786 0.8852 0.7464 0.106 Uiso 0.38 1 calc PR C 1
O3RY O -0.0786(13) 0.8081(12) 0.7282(17) 0.110(11) Uani 0.38 1 d PDU C 1
H3RE H -0.1061 0.8127 0.7096 0.165 Uiso 0.38 1 calc PR C 1
C4RY C -0.0208(15) 0.8743(14) 0.6899(16) 0.085(8) Uani 0.38 1 d PDU C 1
H4RB H -0.0406 0.8562 0.6630 0.102 Uiso 0.38 1 calc PR C 1
C5RY C -0.019(2) 0.9300(14) 0.679(2) 0.117(13) Uani 0.38 1 d PDU C 1
H5RD H -0.0142 0.9338 0.6439 0.141 Uiso 0.38 1 calc PR C 1
H5RE H 0.0147 0.9451 0.6944 0.141 Uiso 0.38 1 calc PR C 1
O5RY O -0.0706(16) 0.9630(14) 0.694(2) 0.187(19) Uani 0.38 1 d PDU C 1
H5RH H -0.0653 0.9943 0.6857 0.281 Uiso 0.38 1 calc PR C 1
O201 O 0.0222(12) 0.8695(11) 0.8927(10) 0.086(8) Uiso 0.38 1 d P D 1
O202 O 0.0555(17) 0.9654(15) 0.9051(15) 0.125(12) Uiso 0.38 1 d P E 1
O203 O -0.0306(14) 0.8405(13) 0.9798(11) 0.093(8) Uiso 0.38 1 d P F 1
O1RZ O 0.0197(6) 0.8321(7) 0.7011(6) 0.066(4) Uani 0.62 1 d PDU C 2
C1RZ C 0.0351(7) 0.8153(12) 0.7484(8) 0.057(5) Uani 0.62 1 d PDU C 2
H1RC H 0.0259 0.7774 0.7523 0.069 Uiso 0.62 1 calc PR C 2
C2RZ C -0.0030(8) 0.8472(8) 0.7796(7) 0.041(4) Uani 0.62 1 d PDU C 2
H2RD H 0.0126 0.8836 0.7796 0.049 Uiso 0.62 1 calc PR C 2
O2RZ O -0.0116(8) 0.8331(8) 0.8285(5) 0.068(5) Uani 0.62 1 d PDU C 2
H2RF H 0.0197 0.8325 0.8427 0.103 Uiso 0.62 1 calc PR C 2
C3RZ C -0.0603(7) 0.8498(8) 0.7537(6) 0.053(4) Uani 0.62 1 d PDU C 2
H3RD H -0.0816 0.8827 0.7610 0.063 Uiso 0.62 1 calc PR C 2
O3RZ O -0.0914(6) 0.8050(6) 0.7648(6) 0.060(4) Uani 0.62 1 d PDU C 2
H3RF H -0.1222 0.8054 0.7498 0.090 Uiso 0.62 1 calc PR C 2
C4RZ C -0.0411(7) 0.8470(9) 0.7014(6) 0.064(5) Uani 0.62 1 d PDU C 2
H4RC H -0.0638 0.8200 0.6840 0.076 Uiso 0.62 1 calc PR C 2
C5RZ C -0.0416(10) 0.8995(11) 0.6725(9) 0.114(11) Uani 0.62 1 d PDU C 2
H5RF H -0.0346 0.9295 0.6941 0.137 Uiso 0.62 1 calc PR C 2
H5RG H -0.0120 0.8990 0.6474 0.137 Uiso 0.62 1 calc PR C 2
O5RZ O -0.1002(9) 0.9036(12) 0.6500(8) 0.185(15) Uani 0.62 1 d PDU C 2
H5RI H -0.1021 0.9309 0.6334 0.277 Uiso 0.62 1 calc PR C 2
N5N N 0.9518(9) 0.7890(8) 0.9779(7) 0.078(5) Uiso 0.62 1 d PDU G 2
O6N O 0.9480(5) 0.7620(5) 0.9457(4) 0.050(3) Uiso 0.62 1 d PDU G 2
O7N O 0.9536(12) 0.7829(11) 1.0212(9) 0.140(9) Uiso 0.62 1 d PDU G 2
O8N O 0.9296(12) 0.8312(10) 0.9599(10) 0.144(9) Uiso 0.62 1 d PDU G 2
O301 O 0.0702(9) 0.9078(9) 0.8764(8) 0.119(7) Uiso 0.62 1 d P H 2
O302 O -0.0338(13) 1.0288(11) 0.9471(11) 0.159(10) Uiso 0.62 1 d P I 2
O303 O -0.0762(18) 1.0430(16) 0.6541(14) 0.223(16) Uiso 0.62 1 d P J 2
N1N N 0.3172(5) 0.9742(4) 0.7480(4) 0.066(3) Uani 1 1 d D . .
O2N O 0.3382(4) 0.9283(3) 0.7460(3) 0.060(2) Uani 1 1 d D . .
O3N O 0.3555(6) 1.0112(4) 0.7483(5) 0.108(4) Uani 1 1 d D . .
O4N O 0.2666(4) 0.9842(3) 0.7518(3) 0.063(2) Uani 1 1 d D . .
N9N N 0.0796(12) 0.0049(12) 0.7774(10) 0.102(9) Uiso 0.50 1 d PDU . .
O10N O 0.0746(13) -0.0086(13) 0.8179(9) 0.143(11) Uiso 0.50 1 d PDU . .
O11N O 0.0500(19) -0.028(2) 0.7485(15) 0.30(3) Uiso 0.50 1 d PDU . .
O12N O 0.1236(12) 0.0120(11) 0.7526(10) 0.133(10) Uiso 0.50 1 d PDU . .
N13N N 0.0968(6) 0.7129(6) 0.0259(6) 0.088(4) Uiso 1 1 d . . .
O14N O 0.1088(5) 0.6683(5) 0.0116(4) 0.098(3) Uiso 1 1 d . . .
O15N O 0.1080(6) 0.7236(6) 0.0685(5) 0.119(4) Uiso 1 1 d . . .
O16N O 0.0713(7) 0.7413(7) 0.0021(6) 0.131(5) Uiso 1 1 d . . .
N17N N 0.8620(14) 0.4511(12) -0.0014(12) 0.173(11) Uiso 1 1 d . . .
O18N O 0.8361(16) 0.4461(14) -0.0282(13) 0.282(17) Uiso 1 1 d . . .
O19N O 0.8763(10) 0.4537(8) 0.0422(9) 0.181(8) Uiso 1 1 d . . .
O20N O 0.9256(9) 0.4575(8) -0.0126(7) 0.164(7) Uiso 1 1 d . . .
N21N N 0.4307(13) 0.7051(11) 0.4331(10) 0.086(8) Uiso 0.50 1 d PD K 1
O22N O 0.4177(13) 0.7288(11) 0.3956(11) 0.118(9) Uiso 0.50 1 d PD K 1
O23N O 0.4146(12) 0.6596(11) 0.4320(10) 0.117(8) Uiso 0.50 1 d PD K 1
O24N O 0.434(2) 0.715(2) 0.4771(14) 0.19(2) Uiso 0.50 1 d PD K 1
O125 O -0.1824(6) 0.7754(6) 0.7071(5) 0.050(4) Uiso 0.50 1 d P L 1
O126 O 0.3051(18) 1.2433(16) 0.8043(15) 0.184(15) Uiso 0.50 1 d P M 1
O101 O -0.0220(17) 0.5798(15) 0.1388(14) 0.171(14) Uiso 0.50 1 d P N 1
O103 O 0.4435(15) 0.9170(13) 0.7063(12) 0.141(11) Uiso 0.50 1 d P O 1
O105 O 0.9333(16) 0.8985(14) 0.4744(13) 0.152(12) Uiso 0.50 1 d P P 1
O107 O 0.8700(8) 0.7778(8) 0.8518(8) 0.069(5) Uiso 0.50 1 d P Q 1
N21M N 0.4525(9) 0.7168(8) 0.4605(8) 0.054(5) Uiso 0.50 1 d PD R 2
O22M O 0.4398(12) 0.7290(11) 0.4196(9) 0.097(7) Uiso 0.50 1 d PD R 2
O23M O 0.4337(12) 0.6755(10) 0.4834(9) 0.105(8) Uiso 0.50 1 d PD R 2
O24M O 0.4793(12) 0.7448(12) 0.4811(10) 0.124(9) Uiso 0.50 1 d PD R 2
N29N N 0.2751(12) 1.2375(12) 0.7480(9) 0.123(11) Uiso 0.50 1 d PDU S 2
O30N O 0.2473(6) 1.2266(5) 0.7876(5) 0.044(3) Uiso 0.50 1 d PDU S 2
O31N O 0.2377(17) 1.2316(16) 0.7123(11) 0.186(16) Uiso 0.50 1 d PDU S 2
O32N O 0.2996(14) 1.2805(13) 0.7514(12) 0.162(12) Uiso 0.50 1 d PDU S 2
O102 O 0.4484(14) 0.9138(13) 0.7774(11) 0.138(11) Uiso 0.50 1 d P T 2
O104 O 0.4570(17) 0.0085(17) 0.6964(14) 0.178(14) Uiso 0.50 1 d P U 2
O106 O 0.3622(12) 0.7249(11) 0.3410(11) 0.119(9) Uiso 0.50 1 d P V 2
O108 O 0.2270(10) 0.8055(9) 0.1430(9) 0.097(7) Uiso 0.50 1 d P W 2
O110 O 0.1022(13) 0.6237(11) 0.1208(11) 0.128(9) Uiso 0.50 1 d P X 2
O112 O 0.8795(12) 0.7952(11) 0.8725(11) 0.107(8) Uiso 0.50 1 d P Y 2
N33N N 0.5000 0.5000 0.8136(5) 0.061(4) Uiso 1 2 d S . .
O34N O 0.5000 0.5000 0.7704(4) 0.053(3) Uiso 1 2 d S . .
O35N O 0.4848(8) 0.5438(7) 0.8317(7) 0.048(5) Uiso 0.50 1 d P . .
O36N O 0.4983(9) 0.4603(8) 0.8401(7) 0.060(6) Uiso 0.50 1 d P . .
N37N N 0.5432(10) 0.4992(9) 0.6370(10) 0.087(7) Uiso 0.50 1 d PDU . .
O38N O 0.4985(11) 0.5258(9) 0.6482(9) 0.104(8) Uiso 0.50 1 d PDU . .
O39N O 0.5250(10) 0.4524(8) 0.6412(9) 0.088(6) Uiso 0.50 1 d PDU . .
O40N O 0.5923(8) 0.5192(7) 0.6273(7) 0.076(5) Uiso 0.50 1 d PDU . .
N41N N 0.5889(8) 0.7936(7) 0.5088(6) 0.049(4) Uiso 0.50 1 d PD Z 1
O42N O 0.5733(17) 0.8337(12) 0.5348(11) 0.183(15) Uiso 0.50 1 d PD Z 1
O43N O 0.6021(11) 0.8113(9) 0.4690(7) 0.104(7) Uiso 0.50 1 d PD Z 1
O44N O 0.6161(15) 0.7556(10) 0.5243(11) 0.137(12) Uiso 0.50 1 d PD Z 1
O109 O 0.6178(13) 0.9309(12) 0.5323(11) 0.126(9) Uiso 0.50 1 d P A 1
O111 O 0.5519(18) 0.8901(17) 0.5869(15) 0.191(16) Uiso 0.50 1 d P B 2
O113 O 0.5935(13) 0.7655(11) 0.5427(10) 0.106(8) Uiso 0.50 1 d P C 2
N25N N 0.2924(16) 0.5730(18) 0.6097(17) 0.175(18) Uiso 0.50 1 d PD D 1
O26N O 0.3426(13) 0.5822(11) 0.6164(11) 0.121(9) Uiso 0.50 1 d PD D 1
O27N O 0.2712(15) 0.6070(14) 0.6369(13) 0.138(11) Uiso 0.50 1 d PD D 1
O28N O 0.2728(18) 0.5379(16) 0.5788(15) 0.190(16) Uiso 0.50 1 d PD D 1
O114 O 0.857(2) 0.6308(18) 0.7685(17) 0.205(18) Uiso 0.50 1 d P E 1
O115 O 0.8384(16) 0.4435(14) 0.5867(13) 0.156(12) Uiso 0.50 1 d P F 1
O116 O 0.9394(12) 0.5190(11) 0.6848(10) 0.120(9) Uiso 0.50 1 d P G 1
O117 O 0.8396(8) 0.6724(7) 0.8417(7) 0.073(5) Uiso 0.50 1 d P H 2
O118 O 0.8919(14) 0.4522(13) 0.6396(12) 0.140(11) Uiso 0.50 1 d P I 2
O119 O 0.8975(18) 0.5800(16) 0.7334(15) 0.175(14) Uiso 0.50 1 d P J 2
O120 O 0.2408(13) 0.5866(12) 0.6339(11) 0.117(9) Uiso 0.50 1 d P K 2
O121 O 0.3560(12) 0.5605(11) 0.5737(10) 0.117(8) Uiso 0.50 1 d P L 2
O1 O 0.4491(3) 0.7421(3) 0.7443(3) 0.062(2) Uiso 1 1 d . . .
O2 O 0.5127(6) 0.8309(6) 0.7485(5) 0.124(4) Uiso 1 1 d . . .
O3 O 0.8237(4) 0.6706(4) 0.6724(4) 0.079(3) Uiso 1 1 d . . .
O4 O 0.1061(6) 0.0898(5) 0.8695(5) 0.112(4) Uiso 1 1 d . . .
O5 O 0.1332(5) 0.0382(4) 0.9552(4) 0.086(3) Uiso 1 1 d . . .
O6 O 0.6371(5) 0.7790(5) 0.6325(5) 0.110(4) Uiso 1 1 d . . .
O7 O 0.9417(6) 0.5006(5) 0.8842(5) 0.113(4) Uiso 1 1 d . . .
O8 O 0.7073(6) 0.6777(5) 0.6589(5) 0.107(4) Uiso 1 1 d . . .
O9 O 0.1364(7) 0.5410(6) 0.8127(6) 0.138(5) Uiso 1 1 d . . .
O10 O 0.8993(8) 0.9109(7) 1.0430(6) 0.155(6) Uiso 1 1 d . . .
O11 O 0.4193(8) 0.1455(7) 0.6720(7) 0.168(7) Uiso 1 1 d . . .
O12 O 0.1837(8) 0.0327(7) 0.5207(7) 0.160(7) Uiso 1 1 d . . .
O14 O 1.0009(8) 0.9441(7) 1.0626(6) 0.156(6) Uiso 1 1 d . . .
O15 O 0.6587(4) 0.4318(4) -0.1302(4) 0.084(3) Uiso 1 1 d . . .
O16 O 0.7791(7) 0.4377(6) -0.1208(6) 0.141(5) Uiso 1 1 d . . .
O122 O 0.0000 0.5000 0.0696(11) 0.191(11) Uiso 1 2 d S . .
O123 O 0.0605(13) 0.5612(12) 0.5548(10) 0.123(9) Uiso 0.50 1 d P . .
O124 O 0.5491(10) 1.0719(10) 0.6171(9) 0.105(7) Uiso 0.50 1 d P . .

loop_
_atom_site_aniso_label
_atom_site_aniso_U_11
_atom_site_aniso_U_22
_atom_site_aniso_U_33
_atom_site_aniso_U_23
_atom_site_aniso_U_13
_atom_site_aniso_U_12
Pt1 0.03093(16) 0.03596(16) 0.02844(16) -0.00057(14) 0.00110(13) 0.00575(13)
Pt2 0.03351(17) 0.0450(2) 0.03996(19) 0.00208(16) 0.00650(15) -0.00560(15)
Pt3 0.04075(19) 0.0493(2) 0.02734(17) -0.00249(16) 0.00396(14) 0.00866(16)
Pt4 0.04405(18) 0.03256(15) 0.02274(14) -0.00118(12) -0.00301(14) 0.00731(14)
Pt5 0.0442(2) 0.0494(2) 0.0404(2) 0.00387(17) -0.00516(16) -0.00470(17)
Pt6 0.0858(3) 0.03485(18) 0.02301(16) 0.00326(13) -0.00143(19) -0.00107(19)
C11 0.045(6) 0.065(7) 0.042(6) 0.005(5) -0.010(5) 0.003(5)
C12 0.045(6) 0.050(6) 0.056(6) 0.007(5) -0.013(5) 0.009(5)
C13 0.051(7) 0.074(8) 0.072(8) 0.000(7) -0.022(6) 0.017(6)
C14 0.062(8) 0.093(10) 0.077(9) 0.016(8) -0.032(7) 0.032(8)
C15 0.096(11) 0.104(12) 0.051(7) 0.005(8) -0.037(8) 0.029(10)
C16 0.091(11) 0.102(12) 0.041(7) 0.023(7) -0.004(7) 0.017(9)
C21 0.048(6) 0.047(6) 0.054(6) -0.003(5) 0.020(5) -0.017(5)
C22 0.054(7) 0.048(6) 0.075(8) -0.005(6) 0.021(6) -0.004(5)
C23 0.039(6) 0.078(9) 0.076(9) 0.002(7) 0.015(6) -0.018(6)
C24 0.063(9) 0.082(11) 0.112(13) -0.009(9) 0.057(9) -0.021(8)
C25 0.074(9) 0.087(10) 0.066(8) -0.006(7) 0.047(8) -0.026(8)
C26 0.067(8) 0.055(7) 0.062(8) 0.000(6) 0.033(6) -0.016(6)
C31 0.071(8) 0.111(11) 0.029(6) -0.017(6) 0.007(5) 0.042(8)
C32 0.041(6) 0.128(12) 0.042(6) -0.023(7) 0.008(5) 0.024(7)
C33 0.06(2) 0.10(3) 0.040(11) -0.012(16) -0.001(12) 0.05(2)
C34 0.09(2) 0.10(2) 0.050(13) -0.002(15) 0.016(13) 0.054(19)
C35 0.10(2) 0.10(2) 0.027(12) 0.023(13) 0.009(13) 0.062(19)
C73 0.069(16) 0.083(18) 0.061(12) -0.017(13) 0.008(11) 0.019(14)
C74 0.085(15) 0.121(19) 0.071(13) -0.007(15) 0.026(11) 0.033(15)
C75 0.094(18) 0.17(3) 0.045(16) -0.03(2) 0.026(12) 0.04(2)
C36 0.090(11) 0.136(14) 0.034(6) 0.005(8) 0.014(7) 0.053(10)
C41 0.062(7) 0.045(6) 0.035(5) -0.005(4) -0.004(5) 0.015(5)
C42 0.061(7) 0.050(6) 0.039(5) -0.011(4) -0.009(5) -0.003(5)
C43 0.087(10) 0.047(7) 0.060(8) -0.022(5) -0.010(7) 0.004(6)
C44 0.138(15) 0.052(7) 0.050(7) -0.032(6) -0.021(8) 0.019(8)
C45 0.116(12) 0.051(7) 0.056(8) -0.013(6) 0.003(8) 0.004(8)
C46 0.119(13) 0.072(8) 0.032(6) -0.013(5) -0.013(7) 0.026(8)
C51 0.069(8) 0.066(7) 0.040(6) -0.005(5) -0.015(5) 0.008(6)
C52 0.054(7) 0.057(7) 0.067(8) -0.003(6) -0.015(6) -0.004(5)
C53 0.076(10) 0.073(9) 0.100(12) -0.032(8) -0.015(9) 0.015(7)
C54 0.071(10) 0.113(14) 0.108(14) -0.038(12) -0.037(10) 0.020(10)
C55 0.115(15) 0.124(16) 0.083(12) -0.035(12) -0.047(11) 0.003(13)
C56 0.100(12) 0.081(10) 0.067(10) -0.011(8) -0.032(8) 0.004(9)
C61 0.145(15) 0.065(8) 0.047(7) 0.019(6) -0.004(8) -0.026(9)
C62 0.135(15) 0.076(9) 0.069(10) 0.044(8) -0.022(9) -0.020(9)
C63 0.090(12) 0.103(12) 0.127(15) 0.076(12) 0.003(10) 0.005(10)
C64 0.15(2) 0.19(3) 0.116(18) 0.113(19) -0.018(15) 0.01(2)
C65 0.143(14) 0.117(12) 0.093(11) 0.061(10) -0.020(11) -0.030(12)
C66 0.21(2) 0.122(15) 0.059(9) 0.053(10) 0.006(13) -0.019(18)
C1A 0.037(5) 0.045(5) 0.037(5) 0.007(4) 0.006(4) -0.006(4)
C2A 0.046(5) 0.035(5) 0.033(5) -0.003(4) 0.006(4) 0.005(4)
C3A 0.039(5) 0.036(5) 0.035(5) -0.002(4) 0.000(4) 0.008(4)
C4A 0.036(5) 0.048(5) 0.029(5) 0.002(4) 0.010(4) -0.002(4)
C5A 0.036(5) 0.043(5) 0.034(5) 0.003(4) -0.002(4) 0.002(4)
C6A 0.058(6) 0.039(5) 0.037(5) -0.005(4) -0.009(5) 0.008(5)
C7A 0.045(5) 0.044(5) 0.035(5) -0.003(4) -0.002(4) 0.002(4)
C8A 0.047(5) 0.037(4) 0.027(4) -0.007(4) 0.008(4) 0.002(4)
C9A 0.045(5) 0.041(5) 0.036(5) -0.013(4) 0.010(4) -0.003(4)
C10A 0.059(6) 0.046(5) 0.041(6) -0.003(5) 0.009(5) -0.003(5)
C11A 0.052(6) 0.044(5) 0.044(6) 0.004(4) 0.006(5) 0.016(4)
C12A 0.045(5) 0.036(5) 0.033(5) 0.003(4) -0.004(4) -0.005(4)
C13A 0.037(5) 0.050(5) 0.021(4) -0.011(4) 0.003(4) 0.004(4)
C14A 0.055(6) 0.035(5) 0.040(5) 0.000(4) -0.009(5) -0.001(4)
C15A 0.062(7) 0.043(6) 0.052(6) 0.014(5) -0.001(5) 0.006(5)
C16A 0.051(5) 0.045(5) 0.017(4) 0.003(4) 0.015(4) 0.007(4)
C17A 0.043(5) 0.038(5) 0.021(4) -0.003(4) 0.004(4) 0.003(4)
C18A 0.045(5) 0.044(5) 0.018(4) -0.009(3) 0.004(4) 0.001(4)
C1B 0.038(5) 0.033(4) 0.035(5) -0.001(4) -0.004(4) 0.002(4)
C2B 0.038(5) 0.029(4) 0.037(5) 0.000(4) 0.004(4) 0.002(3)
C3B 0.031(4) 0.040(5) 0.025(4) 0.006(4) 0.005(3) 0.004(3)
C4B 0.044(5) 0.032(4) 0.036(5) -0.003(4) 0.001(4) -0.002(4)
C5B 0.031(4) 0.036(4) 0.037(5) 0.001(4) 0.006(4) 0.002(3)
C6B 0.035(5) 0.044(5) 0.043(5) -0.007(4) 0.007(4) 0.007(4)
C7B 0.041(5) 0.033(4) 0.041(6) -0.002(4) 0.001(4) -0.002(4)
C8B 0.035(4) 0.029(4) 0.025(4) 0.000(3) 0.003(3) -0.001(3)
C9B 0.034(5) 0.041(5) 0.040(5) 0.003(4) 0.009(4) 0.008(4)
C10B 0.034(4) 0.048(5) 0.042(5) 0.006(5) -0.002(4) -0.007(4)
C11B 0.033(4) 0.043(5) 0.036(5) 0.002(4) 0.002(4) 0.007(4)
C12B 0.031(4) 0.042(5) 0.036(5) 0.007(4) -0.001(4) -0.002(4)
C13B 0.040(5) 0.031(4) 0.021(4) 0.005(3) -0.002(3) 0.003(3)
C14B 0.034(4) 0.030(4) 0.034(5) 0.004(4) -0.008(4) 0.011(3)
C15B 0.041(5) 0.039(4) 0.024(4) -0.003(4) 0.000(4) 0.003(4)
C16B 0.036(4) 0.027(4) 0.026(4) 0.002(3) -0.001(3) 0.001(3)
C17B 0.034(4) 0.039(5) 0.019(4) 0.001(3) -0.005(3) 0.009(3)
C18B 0.035(4) 0.037(4) 0.019(4) 0.005(3) 0.001(3) 0.002(3)
C1C 0.033(5) 0.062(7) 0.041(5) -0.004(5) 0.003(4) 0.007(5)
C2C 0.043(6) 0.054(6) 0.038(5) 0.006(5) -0.003(4) 0.008(5)
C3C 0.035(5) 0.059(7) 0.045(6) -0.005(5) -0.002(4) -0.006(5)
C4C 0.045(6) 0.046(6) 0.036(5) 0.000(4) 0.011(4) -0.004(4)
C1D 0.099(11) 0.072(8) 0.039(6) 0.004(6) -0.006(6) 0.023(8)
C2D 0.069(8) 0.058(7) 0.058(8) 0.002(6) 0.000(6) 0.024(6)
C3D 0.051(7) 0.049(6) 0.063(8) 0.004(5) 0.003(6) 0.005(5)
C4D 0.045(6) 0.041(5) 0.058(7) 0.010(5) -0.004(5) 0.010(4)
C1E 0.072(8) 0.040(5) 0.036(5) -0.004(4) 0.000(5) -0.014(5)
C2E 0.085(9) 0.038(6) 0.046(6) 0.004(5) 0.003(6) -0.005(6)
C3E 0.039(5) 0.036(5) 0.039(5) 0.000(4) 0.006(4) -0.003(4)
C4E 0.036(5) 0.035(5) 0.044(5) -0.003(4) 0.000(4) -0.001(4)
N11 0.050(5) 0.051(5) 0.032(4) 0.005(4) 0.004(3) 0.010(5)
N12 0.044(4) 0.048(5) 0.049(5) -0.001(4) -0.002(4) 0.022(4)
N21 0.039(4) 0.058(5) 0.036(4) 0.000(4) 0.004(3) -0.006(4)
N22 0.053(5) 0.052(5) 0.063(6) -0.001(5) 0.009(5) -0.020(4)
N31 0.044(5) 0.067(6) 0.031(4) -0.002(4) -0.004(3) 0.021(5)
N32 0.048(5) 0.086(7) 0.042(5) -0.008(5) 0.001(4) 0.025(5)
N41 0.062(5) 0.048(5) 0.021(3) 0.000(3) -0.007(4) 0.009(4)
N42 0.052(5) 0.040(4) 0.048(5) 0.001(3) -0.008(4) 0.008(4)
N51 0.063(6) 0.062(6) 0.046(5) 0.004(5) -0.006(4) -0.015(5)
N52 0.049(5) 0.053(5) 0.048(5) 0.003(4) -0.011(4) -0.004(4)
N61 0.187(15) 0.064(7) 0.024(4) 0.011(4) -0.015(7) -0.039(9)
N62 0.114(9) 0.038(4) 0.056(6) 0.013(4) 0.013(7) 0.003(5)
N1A 0.043(4) 0.033(4) 0.039(4) -0.002(3) 0.010(4) -0.001(3)
N2A 0.074(6) 0.030(4) 0.036(4) -0.004(3) -0.001(5) -0.009(4)
N3A 0.042(4) 0.044(4) 0.034(4) 0.000(3) 0.000(4) 0.000(3)
N4A 0.038(4) 0.033(4) 0.028(4) 0.000(3) -0.001(3) 0.000(3)
N5A 0.044(4) 0.044(4) 0.026(4) -0.008(3) 0.004(3) 0.003(3)
N6A 0.039(4) 0.039(4) 0.027(4) -0.004(3) 0.004(3) 0.000(3)
N1B 0.037(4) 0.032(4) 0.035(4) -0.002(3) 0.005(3) 0.004(3)
N2B 0.032(4) 0.030(3) 0.037(4) 0.009(3) 0.008(3) -0.001(3)
N3B 0.043(4) 0.024(3) 0.029(4) 0.002(3) -0.005(3) 0.013(3)
N4B 0.026(3) 0.034(3) 0.024(3) 0.002(3) -0.007(3) 0.007(3)
N5B 0.030(3) 0.035(4) 0.031(4) -0.004(3) 0.001(3) 0.004(3)
N6B 0.034(4) 0.043(4) 0.020(3) 0.002(3) 0.004(3) 0.006(3)
N1C 0.034(4) 0.034(4) 0.022(3) 0.002(3) -0.003(3) 0.011(3)
N2C 0.056(5) 0.025(3) 0.025(3) -0.001(3) -0.002(4) -0.001(4)
N1D 0.031(4) 0.034(4) 0.044(4) -0.002(3) 0.000(3) -0.004(3)
N2D 0.040(4) 0.038(4) 0.046(5) 0.001(3) -0.002(4) -0.006(4)
N1E 0.023(3) 0.034(4) 0.031(4) -0.006(3) 0.001(3) 0.012(3)
N2E 0.040(4) 0.044(4) 0.023(3) -0.006(3) 0.000(3) 0.014(4)
O6X 0.039(4) 0.052(4) 0.038(4) 0.000(3) 0.003(3) 0.003(3)
N1X 0.044(4) 0.038(4) 0.030(4) 0.000(3) -0.002(4) 0.011(3)
C2X 0.043(5) 0.054(6) 0.035(5) 0.000(4) -0.002(4) 0.003(4)
N2X 0.044(5) 0.048(5) 0.051(5) 0.001(4) 0.003(4) 0.009(4)
N3X 0.030(4) 0.044(4) 0.046(4) 0.006(3) -0.003(4) 0.006(3)
C4X 0.048(6) 0.040(5) 0.037(5) 0.002(4) -0.008(4) 0.010(4)
C5X 0.031(4) 0.045(5) 0.030(4) 0.002(4) 0.000(4) 0.010(4)
C6X 0.036(5) 0.049(5) 0.026(5) -0.003(4) 0.002(4) 0.005(4)
N7X 0.033(4) 0.061(5) 0.044(5) 0.005(4) -0.003(4) 0.006(4)
C8X 0.034(5) 0.051(6) 0.045(6) 0.006(5) -0.004(4) 0.013(4)
N9X 0.033(4) 0.061(5) 0.047(5) -0.002(4) 0.001(4) 0.017(4)
O1RX 0.070(6) 0.070(5) 0.060(5) -0.011(5) -0.013(4) 0.004(5)
C1RX 0.046(6) 0.053(6) 0.051(6) -0.010(5) 0.001(5) 0.015(5)
C2RX 0.052(6) 0.035(5) 0.064(7) 0.005(5) -0.007(5) 0.008(4)
O2RX 0.066(5) 0.057(5) 0.074(6) 0.008(4) -0.027(5) -0.002(4)
C3RX 0.044(6) 0.055(7) 0.095(10) 0.001(7) -0.015(6) 0.010(5)
O3RX 0.062(5) 0.043(4) 0.109(8) -0.002(5) -0.021(5) 0.007(4)
C4RX 0.067(9) 0.066(8) 0.090(11) -0.028(7) -0.031(7) 0.023(7)
C5RX 0.076(10) 0.059(9) 0.175(19) -0.023(10) -0.050(11) 0.017(8)
O5RX 0.065(7) 0.077(7) 0.249(18) -0.034(10) -0.020(9) -0.003(6)
N1Y 0.045(5) 0.054(5) 0.062(6) -0.009(5) -0.015(5) 0.012(4)
C2Y 0.049(6) 0.058(7) 0.031(5) -0.007(5) -0.004(5) 0.010(5)
O2Y 0.037(4) 0.051(4) 0.049(4) -0.008(3) -0.007(3) 0.004(3)
N3Y 0.039(4) 0.045(4) 0.029(4) -0.002(3) -0.004(3) 0.001(3)
C4Y 0.053(6) 0.055(6) 0.020(4) 0.007(4) 0.002(4) 0.002(5)
N4Y 0.042(4) 0.055(5) 0.029(4) -0.003(4) 0.001(3) -0.001(4)
C5Y 0.051(6) 0.058(6) 0.037(6) 0.004(5) 0.007(5) 0.009(5)
C6Y 0.076(8) 0.039(5) 0.046(6) 0.001(5) -0.012(6) 0.004(5)
C1RY 0.08(2) 0.09(2) 0.09(2) 0.002(10) -0.007(10) -0.006(10)
O1RY 0.080(10) 0.072(10) 0.066(10) 0.002(8) -0.012(8) 0.007(8)
C2RY 0.084(13) 0.082(14) 0.085(12) 0.002(8) 0.000(8) -0.002(9)
O2RY 0.047(13) 0.048(14) 0.085(16) -0.018(10) 0.012(13) 0.008(10)
C3RY 0.084(10) 0.088(11) 0.093(11) -0.001(9) -0.004(7) 0.002(8)
O3RY 0.052(17) 0.076(15) 0.20(4) 0.028(19) -0.032(18) 0.004(11)
C4RY 0.089(15) 0.071(14) 0.095(13) 0.014(16) -0.011(13) 0.012(13)
C5RY 0.13(3) 0.074(18) 0.15(3) 0.040(19) -0.05(2) 0.005(15)
O5RY 0.11(3) 0.075(19) 0.38(6) 0.06(3) -0.05(3) 0.018(17)
O1RZ 0.037(6) 0.096(9) 0.066(6) -0.022(7) -0.013(5) 0.014(6)
C1RZ 0.034(9) 0.056(13) 0.083(10) -0.029(10) -0.032(8) 0.019(8)
C2RZ 0.035(7) 0.028(8) 0.060(7) 0.012(7) -0.011(6) 0.006(6)
O2RZ 0.060(9) 0.081(13) 0.064(8) 0.028(9) 0.001(7) -0.004(10)
C3RZ 0.032(7) 0.063(10) 0.064(8) 0.001(9) -0.003(6) 0.015(7)
O3RZ 0.037(7) 0.069(8) 0.073(9) -0.008(7) -0.001(7) 0.003(6)
C4RZ 0.040(8) 0.095(14) 0.055(8) -0.001(9) -0.007(6) 0.031(10)
C5RZ 0.105(15) 0.12(2) 0.115(19) 0.048(16) 0.085(14) 0.068(16)
O5RZ 0.118(15) 0.28(3) 0.16(2) 0.15(2) 0.084(14) 0.14(2)
N1N 0.104(10) 0.057(6) 0.038(6) -0.006(5) -0.007(6) 0.000(6)
O2N 0.079(6) 0.037(4) 0.065(5) 0.002(4) 0.002(5) 0.001(4)
O3N 0.131(10) 0.049(5) 0.144(11) -0.003(7) 0.032(9) -0.020(6)
O4N 0.062(5) 0.076(5) 0.050(5) -0.010(4) -0.003(4) 0.023(4)

loop_
_atom_type_symbol
_atom_type_description
_atom_type_scat_dispersion_real
_atom_type_scat_dispersion_imag
_atom_type_scat_source
C C 0.0033 0.0016 'International Tables Vol C Tables 4.2.6.8 and 6.1.1.4'
H H 0.0000 0.0000 'International Tables Vol C Tables 4.2.6.8 and 6.1.1.4'
N N 0.0061 0.0033 'International Tables Vol C Tables 4.2.6.8 and 6.1.1.4'
O O 0.0106 0.0060 'International Tables Vol C Tables 4.2.6.8 and 6.1.1.4'
Pt Pt -1.7033 8.3905 'International Tables Vol C Tables 4.2.6.8 and 6.1.1.4'

loop_
_geom_angle_atom_site_label_1
_geom_angle_atom_site_label_2
_geom_angle_atom_site_label_3
_geom_angle
_geom_angle_site_symmetry_1
_geom_angle_site_symmetry_3
N1E Pt1 N12 93.9(3) . .
N1E Pt1 N11 176.2(3) . .
N12 Pt1 N11 82.4(3) . .
N1E Pt1 N1B 89.7(3) . .
N12 Pt1 N1B 176.4(3) . .
N11 Pt1 N1B 94.0(3) . .
N2B Pt2 N21 90.4(3) . .
N2B Pt2 N22 174.5(4) . .
N21 Pt2 N22 84.4(4) . .
N2B Pt2 N1D 89.9(3) . .
N21 Pt2 N1D 177.8(3) . .
N22 Pt2 N1D 95.2(4) . .
N31 Pt3 N2E 178.5(3) . .
N31 Pt3 N1A 90.7(3) . .
N2E Pt3 N1A 90.7(3) . .
N31 Pt3 N32 84.6(3) . .
N2E Pt3 N32 94.0(3) . .
N1A Pt3 N32 175.3(4) . .
N1C Pt4 N3B 88.6(3) . .
N1C Pt4 N41 176.7(4) . .
N3B Pt4 N41 91.5(3) . .
N1C Pt4 N42 95.3(3) . .
N3B Pt4 N42 176.0(3) . .
N41 Pt4 N42 84.6(3) . .
N51 Pt5 N3A 92.3(4) . .
N51 Pt5 N2D 177.7(4) . .
N3A Pt5 N2D 89.7(3) . .
N51 Pt5 N52 84.2(4) . .
N3A Pt5 N52 176.4(4) . .
N2D Pt5 N52 93.9(3) . .
N62 Pt6 N61 83.9(4) . .
N62 Pt6 N2C 94.5(3) . .
N61 Pt6 N2C 177.9(4) . .
N62 Pt6 N2A 174.1(4) . .
N61 Pt6 N2A 91.2(4) . .
N2C Pt6 N2A 90.4(3) . .
C12 C11 N11 108.5(9) . .
C12 C11 C16 113.3(11) . .
N11 C11 C16 111.9(10) . .
N12 C12 C11 107.0(8) . .
N12 C12 C13 114.6(10) . .
C11 C12 C13 111.0(10) . .
C12 C13 C14 110.0(11) . .
C15 C14 C13 108.2(12) . .
C14 C15 C16 113.0(12) . .
C11 C16 C15 107.0(12) . .
C26 C21 N21 111.2(9) . .
C26 C21 C22 111.9(10) . .
N21 C21 C22 106.9(9) . .
C23 C22 N22 114.3(10) . .
C23 C22 C21 108.5(11) . .
N22 C22 C21 105.8(9) . .
C22 C23 C24 109.9(11) . .
C25 C24 C23 109.6(11) . .
C24 C25 C26 113.2(12) . .
C21 C26 C25 108.1(10) . .
N31 C31 C32 106.0(10) . .
N31 C31 C36 111.7(10) . .
C32 C31 C36 110.3(12) . .
C33 C32 N32 117.5(16) . .
C33 C32 C31 117.3(18) . .
N32 C32 C31 105.4(10) . .
C33 C32 C73 22(3) . .
N32 C32 C73 107.2(18) . .
C31 C32 C73 105(2) . .
C32 C33 C34 115(2) . .
C33 C34 C35 108(3) . .
C36 C35 C34 114(3) . .
C74 C73 C32 105(3) . .
C75 C74 C73 108(3) . .
C74 C75 C36 108(3) . .
C31 C36 C35 112.8(15) . .
C31 C36 C75 102.5(19) . .
C35 C36 C75 23(3) . .
N41 C41 C42 107.5(9) . .
N41 C41 C46 110.8(8) . .
C42 C41 C46 111.3(10) . .
C43 C42 N42 111.5(9) . .
C43 C42 C41 111.3(10) . .
N42 C42 C41 107.3(8) . .
C42 C43 C44 108.3(10) . .
C45 C44 C43 112.5(11) . .
C44 C45 C46 110.2(13) . .
C41 C46 C45 104.9(10) . .
C52 C51 N51 107.9(9) . .
C52 C51 C56 110.1(12) . .
N51 C51 C56 114.3(12) . .
C51 C52 N52 107.2(9) . .
C51 C52 C53 112.2(11) . .
N52 C52 C53 114.6(11) . .
C54 C53 C52 109.7(14) . .
C55 C54 C53 112.8(15) . .
C54 C55 C56 113.0(16) . .
C55 C56 C51 110.5(15) . .
N61 C61 C66 111.4(12) . .
N61 C61 C62 105.5(12) . .
C66 C61 C62 107.8(16) . .
N62 C62 C63 115.3(14) . .
N62 C62 C61 105.5(13) . .
C63 C62 C61 110.7(14) . .
C62 C63 C64 111.8(18) . .
C63 C64 C65 109.7(17) . .
C66 C65 C64 115.0(18) . .
C65 C66 C61 111.4(17) . .
N1A C1A C2A 123.7(9) . .
C1A C2A C3A 118.2(8) . .
C4A C3A C2A 117.8(8) . .
C4A C3A C16A 122.2(9) . .
C2A C3A C16A 119.9(8) . .
C5A C4A C3A 120.0(9) . .
C4A C5A N1A 122.4(9) . .
N2A C6A C7A 122.4(10) . .
C6A C7A C8A 118.9(10) . .
C9A C8A C7A 117.6(8) . .
C9A C8A C18A 123.0(9) . .
C7A C8A C18A 119.3(9) . .
C8A C9A C10A 118.6(9) . .
N2A C10A C9A 122.6(10) . .
N3A C11A C12A 119.7(9) . .
C13A C12A C11A 121.1(9) . .
C12A C13A C14A 117.5(9) . .
C12A C13A C17A 121.2(8) . .
C14A C13A C17A 121.3(9) . .
C13A C14A C15A 121.0(10) . .
N3A C15A C14A 120.8(9) . .
N6A C16A N4A 128.2(9) . .
N6A C16A C3A 117.0(8) . .
N4A C16A C3A 114.8(8) . .
N4A C17A N5A 123.5(8) . .
N4A C17A C13A 118.3(8) . .
N5A C17A C13A 118.2(8) . .
N5A C18A N6A 126.2(8) . .
N5A C18A C8A 118.6(8) . .
N6A C18A C8A 115.2(8) . .
N1B C1B C2B 123.7(8) . .
C1B C2B C3B 117.6(8) . .
C2B C3B C4B 118.1(8) . .
C2B C3B C17B 120.0(8) . .
C4B C3B C17B 121.8(8) . .
C5B C4B C3B 119.3(8) . .
N1B C5B C4B 123.0(8) . .
N2B C6B C7B 121.4(8) . .
C8B C7B C6B 119.4(8) . .
C7B C8B C9B 119.5(8) . .
C7B C8B C18B 119.5(7) . .
C9B C8B C18B 121.0(8) . .
C10B C9B C8B 117.8(8) . .
N2B C10B C9B 123.8(9) . .
N3B C11B C12B 122.1(8) . .
C13B C12B C11B 118.7(8) . .
C12B C13B C14B 119.2(7) . .
C12B C13B C16B 119.6(8) . .
C14B C13B C16B 121.2(7) . .
C15B C14B C13B 117.5(8) . .
N3B C15B C14B 123.5(9) . .
N5B C16B N4B 126.2(7) . .
N5B C16B C13B 115.3(7) . .
N4B C16B C13B 118.5(7) . .
N6B C17B N4B 124.4(7) . .
N6B C17B C3B 118.5(8) . .
N4B C17B C3B 117.1(8) . .
N6B C18B N5B 126.4(8) . .
N6B C18B C8B 118.1(7) . .
N5B C18B C8B 115.5(7) . .
N1C C1C C2C 121.3(9) . .
C1C C2C N2C 120.8(10) . .
N1C C3C C4C 122.4(10) . .
N2C C4C C3C 121.1(10) . .
C2D C1D N1D 122.3(12) . .
N2D C2D C1D 121.8(12) . .
N1D C3D C4D 122.5(11) . .
N2D C4D C3D 121.6(10) . .
N1E C1E C2E 120.4(9) . .
N2E C2E C1E 121.2(10) . .
N1E C3E C4E 121.5(9) . .
N2E C4E C3E 121.8(9) . .
C11 N11 Pt1 109.0(6) . .
C12 N12 Pt1 110.3(7) . .
C21 N21 Pt2 109.3(6) . .
C22 N22 Pt2 108.2(7) . .
C31 N31 Pt3 109.2(6) . .
C32 N32 Pt3 107.1(7) . .
C41 N41 Pt4 109.2(6) . .
C42 N42 Pt4 107.5(6) . .
C51 N51 Pt5 108.9(7) . .
C52 N52 Pt5 109.8(7) . .
C61 N61 Pt6 110.4(8) . .
C62 N62 Pt6 109.1(9) . .
C1A N1A C5A 117.8(8) . .
C1A N1A Pt3 122.3(6) . .
C5A N1A Pt3 119.9(6) . .
C6A N2A C10A 119.8(9) . .
C6A N2A Pt6 119.8(7) . .
C10A N2A Pt6 120.4(7) . .
C11A N3A C15A 119.7(9) . .
C11A N3A Pt5 120.3(7) . .
C15A N3A Pt5 119.9(7) . .
C16A N4A C17A 114.2(7) . .
C18A N5A C17A 115.3(8) . .
C16A N6A C18A 112.5(8) . .
C5B N1B C1B 118.2(7) . .
C5B N1B Pt1 121.9(6) . .
C1B N1B Pt1 119.9(6) . .
C10B N2B C6B 118.0(8) . .
C10B N2B Pt2 122.5(6) . .
C6B N2B Pt2 119.5(6) . .
C15B N3B C11B 119.0(7) . .
C15B N3B Pt4 121.7(6) . .
C11B N3B Pt4 119.1(6) . .
C16B N4B C17B 113.9(7) . .
C16B N5B C18B 113.2(7) . .
C18B N6B C17B 115.5(7) . .
C1C N1C C3C 117.6(8) . .
C1C N1C Pt4 118.9(7) . .
C3C N1C Pt4 123.3(6) . .
C4C N2C C2C 116.8(8) . .
C4C N2C Pt6 122.6(7) . .
C2C N2C Pt6 120.5(7) . .
C3D N1D C1D 115.2(10) . .
C3D N1D Pt2 122.0(7) . .
C1D N1D Pt2 122.5(7) . .
C4D N2D C2D 116.3(9) . .
C4D N2D Pt5 121.9(7) . .
C2D N2D Pt5 121.5(8) . .
C1E N1E C3E 117.4(8) . .
C1E N1E Pt1 122.0(6) . .
C3E N1E Pt1 120.6(6) . .
C2E N2E C4E 117.4(8) . .
C2E N2E Pt3 122.9(7) . .
C4E N2E Pt3 119.6(6) . .
C2X N1X C6X 124.1(8) . .
N3X C2X N2X 121.1(10) . .
N3X C2X N1X 123.9(9) . .
N2X C2X N1X 114.9(9) . .
C2X N3X C4X 113.3(8) . .
N3X C4X C5X 128.9(9) . .
N3X C4X N9X 128.2(9) . .
C5X C4X N9X 102.9(9) . .
C4X C5X N7X 112.1(8) . .
C4X C5X C6X 118.1(8) . .
N7X C5X C6X 129.8(9) . .
O6X C6X N1X 118.2(8) . .
O6X C6X C5X 130.1(9) . .
N1X C6X C5X 111.7(8) . .
C8X N7X C5X 103.7(9) . .
N7X C8X N9X 113.3(9) . .
C8X N9X C4X 108.0(9) . .
C8X N9X C1RX 126.0(8) . .
C4X N9X C1RX 126.0(9) . .
C1RX O1RX C4RX 107.2(10) . .
O1RX C1RX N9X 106.7(9) . .
O1RX C1RX C2RX 107.1(10) . .
N9X C1RX C2RX 114.7(9) . .
O2RX C2RX C1RX 111.4(9) . .
O2RX C2RX C3RX 112.6(9) . .
C1RX C2RX C3RX 102.4(10) . .
O3RX C3RX C4RX 111.0(12) . .
O3RX C3RX C2RX 108.0(9) . .
C4RX C3RX C2RX 100.5(10) . .
C5RX C4RX O1RX 105.9(12) . .
C5RX C4RX C3RX 119.3(16) . .
O1RX C4RX C3RX 109.1(10) . .
O5RX C5RX C4RX 109.1(14) . .
C2Y N1Y C6Y 121.7(9) . .
C2Y N1Y C1RY 128(3) . .
C6Y N1Y C1RY 109(3) . .
C2Y N1Y C1RZ 116.2(14) . .
C6Y N1Y C1RZ 121.9(14) . .
C1RY N1Y C1RZ 14(3) . .
O2Y C2Y N3Y 123.1(9) . .
O2Y C2Y N1Y 120.5(10) . .
N3Y C2Y N1Y 116.4(10) . .
C4Y N3Y C2Y 121.2(9) . .
N3Y C4Y N4Y 117.1(10) . .
N3Y C4Y C5Y 122.3(10) . .
N4Y C4Y C5Y 120.6(10) . .
C6Y C5Y C4Y 116.5(11) . .
C5Y C6Y N1Y 121.7(10) . .
N1Y C1RY O1RY 103(3) . .
N1Y C1RY C2RY 122(4) . .
O1RY C1RY C2RY 110(4) . .
C4RY O1RY C1RY 106(3) . .
O2RY C2RY C1RY 99(3) . .
O2RY C2RY C3RY 114(4) . .
C1RY C2RY C3RY 94(4) . .
O3RY C3RY C4RY 108(3) . .
O3RY C3RY C2RY 113(4) . .
C4RY C3RY C2RY 106(4) . .
C5RY C4RY O1RY 113(3) . .
C5RY C4RY C3RY 117(4) . .
O1RY C4RY C3RY 103(3) . .
C4RY C5RY O5RY 117(3) . .
C1RZ O1RZ C4RZ 108.4(14) . .
O1RZ C1RZ N1Y 106.4(18) . .
O1RZ C1RZ C2RZ 102.8(16) . .
N1Y C1RZ C2RZ 118.3(18) . .
O2RZ C2RZ C1RZ 120.4(17) . .
O2RZ C2RZ C3RZ 109.6(16) . .
C1RZ C2RZ C3RZ 106.2(16) . .
O3RZ C3RZ C4RZ 109.1(16) . .
O3RZ C3RZ C2RZ 108.9(15) . .
C4RZ C3RZ C2RZ 100.8(14) . .
O1RZ C4RZ C3RZ 107.6(14) . .
O1RZ C4RZ C5RZ 102.9(16) . .
C3RZ C4RZ C5RZ 116.7(17) . .
O5RZ C5RZ C4RZ 106.2(19) . .
O6N N5N O7N 135(2) . .
O6N N5N O8N 99(2) . .
O7N N5N O8N 120(2) . .
O4N N1N O2N 124.9(11) . .
O4N N1N O3N 121.5(11) . .
O2N N1N O3N 113.5(12) . .
O10N N9N O12N 130(3) . .
O10N N9N O11N 110(3) . .
O12N N9N O11N 101(2) . .
O16N N13N O14N 120.7(17) . .
O16N N13N O15N 121.4(17) . .
O14N N13N O15N 117.4(16) . .
O18N N17N O19N 156(5) . .
O18N N17N O20N 118(4) . .
O19N N17N O20N 86(3) . .
O23N N21N O22N 111(3) . .
O23N N21N O24N 104(4) . .
O22N N21N O24N 138(4) . .
O24M N21M O22M 117(3) . .
O24M N21M O23M 117(3) . .
O22M N21M O23M 125(2) . .
O30N N29N O31N 106(2) . .
O30N N29N O32N 111(3) . .
O31N N29N O32N 118(3) . .
O34N N33N O36N 126.0(11) . 2_665
O34N N33N O36N 126.0(11) . .
O36N N33N O36N 108(2) 2_665 .
O34N N33N O35N 113.2(11) . .
O36N N33N O35N 21.6(12) 2_665 .
O36N N33N O35N 117.8(16) . .
O34N N33N O35N 113.2(11) . 2_665
O36N N33N O35N 117.8(16) 2_665 2_665
O36N N33N O35N 21.6(12) . 2_665
O35N N33N O35N 134(2) . 2_665
O36N O35N N33N 76(4) 2_665 .
O35N O36N N33N 82(4) 2_665 .
O38N N37N O39N 37.8(15) 2_665 .
O38N N37N O40N 171(3) 2_665 .
O39N N37N O40N 134(3) . .
O38N N37N O38N 63(3) 2_665 .
O39N N37N O38N 101(2) . .
O40N N37N O38N 125(2) . .
O39N O38N N37N 75(3) 2_665 2_665
O39N O38N N37N 149(4) 2_665 .
N37N O38N N37N 109(3) 2_665 .
O39N O38N O38N 136(4) 2_665 2_665
N37N O38N O38N 61(2) 2_665 2_665
N37N O38N O38N 55(2) . 2_665
O38N O39N N37N 67(3) 2_665 .
O44N N41N O43N 118(2) . .
O44N N41N O42N 124(2) . .
O43N N41N O42N 106.3(19) . .
O26N N25N O27N 99(4) . .
O26N N25N O28N 125(4) . .
O27N N25N O28N 136(4) . .

loop_
_geom_bond_atom_site_label_1
_geom_bond_atom_site_label_2
_geom_bond_distance
_geom_bond_site_symmetry_2
Pt1 N1E 2.007(7) .
Pt1 N12 2.025(7) .
Pt1 N11 2.029(8) .
Pt1 N1B 2.038(7) .
Pt2 N2B 2.021(7) .
Pt2 N21 2.023(8) .
Pt2 N22 2.044(9) .
Pt2 N1D 2.042(8) .
Pt3 N31 2.009(8) .
Pt3 N2E 2.027(7) .
Pt3 N1A 2.027(8) .
Pt3 N32 2.032(9) .
Pt4 N1C 2.010(6) .
Pt4 N3B 2.021(6) .
Pt4 N41 2.031(7) .
Pt4 N42 2.036(8) .
Pt5 N51 2.003(9) .
Pt5 N3A 2.009(8) .
Pt5 N2D 2.015(8) .
Pt5 N52 2.024(9) .
Pt6 N62 2.012(8) .
Pt6 N61 2.011(9) .
Pt6 N2C 2.013(7) .
Pt6 N2A 2.030(8) .
C11 C12 1.471(16) .
C11 N11 1.490(13) .
C11 C16 1.532(15) .
C12 N12 1.449(13) .
C12 C13 1.527(15) .
C13 C14 1.557(18) .
C14 C15 1.45(2) .
C15 C16 1.59(2) .
C21 C26 1.507(16) .
C21 N21 1.510(12) .
C21 C22 1.538(18) .
C22 C23 1.498(16) .
C22 N22 1.504(15) .
C23 C24 1.498(19) .
C24 C25 1.49(2) .
C25 C26 1.554(16) .
C31 N31 1.492(14) .
C31 C32 1.530(18) .
C31 C36 1.550(17) .
C32 C33 1.45(4) .
C32 N32 1.516(15) .
C32 C73 1.62(5) .
C33 C34 1.55(2) .
C34 C35 1.57(3) .
C35 C36 1.56(2) .
C73 C74 1.56(3) .
C74 C75 1.55(3) .
C75 C36 1.59(3) .
C41 N41 1.466(12) .
C41 C42 1.524(15) .
C41 C46 1.552(14) .
C42 C43 1.514(15) .
C42 N42 1.516(12) .
C43 C44 1.597(17) .
C44 C45 1.49(2) .
C45 C46 1.575(18) .
C51 C52 1.492(17) .
C51 N51 1.509(15) .
C51 C56 1.519(17) .
C52 N52 1.499(15) .
C52 C53 1.536(19) .
C53 C54 1.53(2) .
C54 C55 1.45(3) .
C55 C56 1.52(3) .
C61 N61 1.467(16) .
C61 C66 1.55(2) .
C61 C62 1.58(2) .
C62 N62 1.450(17) .
C62 C63 1.540(19) .
C63 C64 1.57(3) .
C64 C65 1.60(3) .
C65 C66 1.47(2) .
C1A N1A 1.333(12) .
C1A C2A 1.361(13) .
C2A C3A 1.413(13) .
C3A C4A 1.390(13) .
C3A C16A 1.511(13) .
C4A C5A 1.347(13) .
C5A N1A 1.361(12) .
C6A N2A 1.312(14) .
C6A C7A 1.383(14) .
C7A C8A 1.418(13) .
C8A C9A 1.378(13) .
C8A C18A 1.472(12) .
C9A C10A 1.406(14) .
C10A N2A 1.317(14) .
C11A N3A 1.334(12) .
C11A C12A 1.420(14) .
C12A C13A 1.363(13) .
C13A C14A 1.365(13) .
C13A C17A 1.472(13) .
C14A C15A 1.387(15) .
C15A N3A 1.354(13) .
C16A N6A 1.308(12) .
C16A N4A 1.324(12) .
C17A N4A 1.341(11) .
C17A N5A 1.350(12) .
C18A N5A 1.312(12) .
C18A N6A 1.350(12) .
C1B N1B 1.370(12) .
C1B C2B 1.377(13) .
C2B C3B 1.407(12) .
C3B C4B 1.442(13) .
C3B C17B 1.462(11) .
C4B C5B 1.352(13) .
C5B N1B 1.341(11) .
C6B N2B 1.347(12) .
C6B C7B 1.387(13) .
C7B C8B 1.360(12) .
C8B C9B 1.381(12) .
C8B C18B 1.516(11) .
C9B C10B 1.374(13) .
C10B N2B 1.324(12) .
C11B N3B 1.336(12) .
C11B C12B 1.378(13) .
C12B C13B 1.376(12) .
C13B C14B 1.402(12) .
C13B C16B 1.499(11) .
C14B C15B 1.375(12) .
C15B N3B 1.316(11) .
C16B N5B 1.332(10) .
C16B N4B 1.333(10) .
C17B N6B 1.322(12) .
C17B N4B 1.355(11) .
C18B N6B 1.304(11) .
C18B N5B 1.340(11) .
C1C N1C 1.317(12) .
C1C C2C 1.374(14) .
C2C N2C 1.377(13) .
C3C N1C 1.331(13) .
C3C C4C 1.368(14) .
C4C N2C 1.320(13) .
C1D C2D 1.340(16) .
C1D N1D 1.347(15) .
C2D N2D 1.333(14) .
C3D N1D 1.320(13) .
C3D C4D 1.365(16) .
C4D N2D 1.317(13) .
C1E N1E 1.329(12) .
C1E C2E 1.418(15) .
C2E N2E 1.328(14) .
C3E N1E 1.351(12) .
C3E C4E 1.370(14) .
C4E N2E 1.333(12) .
O6X C6X 1.248(12) .
N1X C2X 1.377(13) .
N1X C6X 1.410(13) .
C2X N3X 1.310(13) .
C2X N2X 1.342(12) .
N3X C4X 1.326(13) .
C4X C5X 1.386(14) .
C4X N9X 1.391(12) .
C5X N7X 1.388(12) .
C5X C6X 1.430(12) .
N7X C8X 1.306(13) .
C8X N9X 1.351(14) .
N9X C1RX 1.466(14) .
O1RX C1RX 1.410(13) .
O1RX C4RX 1.480(18) .
C1RX C2RX 1.502(16) .
C2RX O2RX 1.435(13) .
C2RX C3RX 1.571(16) .
C3RX O3RX 1.419(14) .
C3RX C4RX 1.51(2) .
C4RX C5RX 1.479(18) .
C5RX O5RX 1.47(2) .
N1Y C2Y 1.391(13) .
N1Y C6Y 1.395(14) .
N1Y C1RY 1.44(3) .
N1Y C1RZ 1.476(18) .
C2Y O2Y 1.212(13) .
C2Y N3Y 1.371(13) .
N3Y C4Y 1.339(13) .
C4Y N4Y 1.349(12) .
C4Y C5Y 1.433(15) .
C5Y C6Y 1.310(16) .
C1RY O1RY 1.47(3) .
C1RY C2RY 1.48(3) .
O1RY C4RY 1.47(3) .
C2RY O2RY 1.41(3) .
C2RY C3RY 1.56(3) .
C3RY O3RY 1.46(3) .
C3RY C4RY 1.54(3) .
C4RY C5RY 1.46(3) .
C5RY O5RY 1.53(3) .
O1RZ C1RZ 1.44(2) .
O1RZ C4RZ 1.486(18) .
C1RZ C2RZ 1.495(19) .
C2RZ O2RZ 1.428(19) .
C2RZ C3RZ 1.534(19) .
C3RZ O3RZ 1.395(19) .
C3RZ C4RZ 1.53(2) .
C4RZ C5RZ 1.57(2) .
C5RZ O5RZ 1.52(2) .
N5N O6N 1.139(18) .
N5N O7N 1.22(2) .
N5N O8N 1.30(2) .
N1N O4N 1.227(13) .
N1N O2N 1.275(12) .
N1N O3N 1.310(14) .
N9N O10N 1.19(2) .
N9N O12N 1.26(2) .
N9N O11N 1.36(3) .
N13N O16N 1.156(19) .
N13N O14N 1.241(17) .
N13N O15N 1.250(18) .
N17N O18N 0.98(4) .
N17N O19N 1.26(3) .
N17N O20N 1.54(3) .
N21N O23N 1.23(2) .
N21N O22N 1.25(2) .
N21N O24N 1.26(3) .
N21M O24M 1.12(2) .
N21M O22M 1.22(2) .
N21M O23M 1.31(2) .
N29N O30N 1.32(2) .
N29N O31N 1.34(2) .
N29N O32N 1.25(2) .
N33N O34N 1.208(17) .
N33N O36N 1.26(2) 2_665
N33N O36N 1.26(2) .
N33N O35N 1.281(19) .
N33N O35N 1.281(19) 2_665
O35N O36N 0.48(3) 2_665
O36N O35N 0.48(3) 2_665
N37N O38N 1.22(3) 2_665
N37N O39N 1.28(2) .
N37N O40N 1.30(2) .
N37N O38N 1.29(2) .
O38N O39N 0.81(3) 2_665
O38N N37N 1.21(3) 2_665
O38N O38N 1.32(5) 2_665
O39N O38N 0.81(3) 2_665
N41N O44N 1.24(2) .
N41N O43N 1.24(2) .
N41N O42N 1.31(2) .
N25N O26N 1.22(3) .
N25N O27N 1.26(3) .
N25N O28N 1.33(3) .

loop_
_geom_torsion_atom_site_label_1
_geom_torsion_atom_site_label_2
_geom_torsion_atom_site_label_3
_geom_torsion_atom_site_label_4
_geom_torsion
_geom_torsion_site_symmetry_1
_geom_torsion_site_symmetry_4
N11 C11 C12 N12 52.5(12) . .
C16 C11 C12 N12 177.3(11) . .
N11 C11 C12 C13 178.1(10) . .
C16 C11 C12 C13 -57.0(14) . .
N12 C12 C13 C14 179.2(11) . .
C11 C12 C13 C14 57.9(15) . .
C12 C13 C14 C15 -59.5(16) . .
C13 C14 C15 C16 60.2(18) . .
C12 C11 C16 C15 53.8(16) . .
N11 C11 C16 C15 176.8(12) . .
C14 C15 C16 C11 -57.0(19) . .
C26 C21 C22 C23 -60.3(13) . .
N21 C21 C22 C23 177.7(9) . .
C26 C21 C22 N22 176.6(9) . .
N21 C21 C22 N22 54.6(11) . .
N22 C22 C23 C24 179.8(12) . .
C21 C22 C23 C24 62.0(15) . .
C22 C23 C24 C25 -61.1(16) . .
C23 C24 C25 C26 57.1(16) . .
N21 C21 C26 C25 174.0(11) . .
C22 C21 C26 C25 54.5(14) . .
C24 C25 C26 C21 -53.6(16) . .
N31 C31 C32 C33 -170(2) . .
C36 C31 C32 C33 -49(2) . .
N31 C31 C32 N32 57.0(15) . .
C36 C31 C32 N32 178.0(11) . .
N31 C31 C32 C73 170.1(18) . .
C36 C31 C32 C73 -69(2) . .
N32 C32 C33 C34 -180(2) . .
C31 C32 C33 C34 53(4) . .
C73 C32 C33 C34 114(9) . .
C32 C33 C34 C35 -52(4) . .
C33 C34 C35 C36 51(3) . .
C33 C32 C73 C74 -62(6) . .
N32 C32 C73 C74 176(2) . .
C31 C32 C73 C74 64(3) . .
C32 C73 C74 C75 -65(4) . .
C73 C74 C75 C36 68(4) . .
N31 C31 C36 C35 164(2) . .
C32 C31 C36 C35 47(3) . .
N31 C31 C36 C75 -174(2) . .
C32 C31 C36 C75 68(2) . .
C34 C35 C36 C31 -52(3) . .
C34 C35 C36 C75 -118(7) . .
C74 C75 C36 C31 -66(3) . .
C74 C75 C36 C35 55(6) . .
N41 C41 C42 C43 175.9(9) . .
C46 C41 C42 C43 -62.5(13) . .
N41 C41 C42 N42 53.8(11) . .
C46 C41 C42 N42 175.3(9) . .
N42 C42 C43 C44 173.9(11) . .
C41 C42 C43 C44 54.2(14) . .
C42 C43 C44 C45 -54.5(17) . .
C43 C44 C45 C46 59.6(17) . .
N41 C41 C46 C45 -177.6(11) . .
C42 C41 C46 C45 62.8(14) . .
C44 C45 C46 C41 -61.6(16) . .
N51 C51 C52 N52 51.2(13) . .
C56 C51 C52 N52 176.5(11) . .
N51 C51 C52 C53 177.8(10) . .
C56 C51 C52 C53 -56.9(15) . .
C51 C52 C53 C54 54.3(16) . .
N52 C52 C53 C54 176.9(12) . .
C52 C53 C54 C55 -52.7(19) . .
C53 C54 C55 C56 54(2) . .
C54 C55 C56 C51 -56(2) . .
C52 C51 C56 C55 55.8(18) . .
N51 C51 C56 C55 177.4(14) . .
N61 C61 C62 N62 54.4(16) . .
C66 C61 C62 N62 173.6(13) . .
N61 C61 C62 C63 179.7(14) . .
C66 C61 C62 C63 -61.1(19) . .
N62 C62 C63 C64 177.0(17) . .
C61 C62 C63 C64 57(2) . .
C62 C63 C64 C65 -49(2) . .
C63 C64 C65 C66 49(3) . .
C64 C65 C66 C61 -56(3) . .
N61 C61 C66 C65 175(2) . .
C62 C61 C66 C65 60(2) . .
N1A C1A C2A C3A -0.1(15) . .
C1A C2A C3A C4A -0.6(14) . .
C1A C2A C3A C16A -178.3(9) . .
C2A C3A C4A C5A 1.9(14) . .
C16A C3A C4A C5A 179.6(9) . .
C3A C4A C5A N1A -2.7(15) . .
N2A C6A C7A C8A 3.8(15) . .
C6A C7A C8A C9A -0.7(14) . .
C6A C7A C8A C18A -178.6(8) . .
C7A C8A C9A C10A -1.8(14) . .
C18A C8A C9A C10A 176.1(9) . .
C8A C9A C10A N2A 1.4(16) . .
N3A C11A C12A C13A 2.4(15) . .
C11A C12A C13A C14A 0.1(14) . .
C11A C12A C13A C17A 178.4(9) . .
C12A C13A C14A C15A -3.0(15) . .
C17A C13A C14A C15A 178.7(9) . .
C13A C14A C15A N3A 3.7(17) . .
C4A C3A C16A N6A -179.6(9) . .
C2A C3A C16A N6A -2.0(13) . .
C4A C3A C16A N4A 0.7(13) . .
C2A C3A C16A N4A 178.2(9) . .
C12A C13A C17A N4A -175.9(9) . .
C14A C13A C17A N4A 2.3(13) . .
C12A C13A C17A N5A 2.4(13) . .
C14A C13A C17A N5A -179.4(9) . .
C9A C8A C18A N5A -173.4(9) . .
C7A C8A C18A N5A 4.4(13) . .
C9A C8A C18A N6A 6.0(13) . .
C7A C8A C18A N6A -176.2(8) . .
N1B C1B C2B C3B 0.5(14) . .
C1B C2B C3B C4B -1.0(13) . .
C1B C2B C3B C17B -177.4(8) . .
C2B C3B C4B C5B 0.5(13) . .
C17B C3B C4B C5B 176.9(9) . .
C3B C4B C5B N1B 0.4(14) . .
N2B C6B C7B C8B 2.4(15) . .
C6B C7B C8B C9B -2.5(14) . .
C6B C7B C8B C18B 178.6(9) . .
C7B C8B C9B C10B 0.8(14) . .
C18B C8B C9B C10B 179.6(8) . .
C8B C9B C10B N2B 1.4(15) . .
N3B C11B C12B C13B -1.1(15) . .
C11B C12B C13B C14B -1.0(14) . .
C11B C12B C13B C16B 177.4(8) . .
C12B C13B C14B C15B 2.3(13) . .
C16B C13B C14B C15B -176.0(8) . .
C13B C14B C15B N3B -1.7(13) . .
C12B C13B C16B N5B -1.5(13) . .
C14B C13B C16B N5B 176.9(8) . .
C12B C13B C16B N4B 178.1(8) . .
C14B C13B C16B N4B -3.6(13) . .
C2B C3B C17B N6B 2.3(12) . .
C4B C3B C17B N6B -174.0(8) . .
C2B C3B C17B N4B -177.8(8) . .
C4B C3B C17B N4B 5.9(12) . .
C7B C8B C18B N6B 179.7(8) . .
C9B C8B C18B N6B 0.9(13) . .
C7B C8B C18B N5B -1.4(12) . .
C9B C8B C18B N5B 179.8(8) . .
N1C C1C C2C N2C 0.2(17) . .
N1C C3C C4C N2C -2.5(17) . .
N1D C1D C2D N2D -4(2) . .
N1D C3D C4D N2D 3.0(19) . .
N1E C1E C2E N2E 2.3(19) . .
N1E C3E C4E N2E -0.8(15) . .
C12 C11 N11 Pt1 -37.7(11) . .
C16 C11 N11 Pt1 -163.4(9) . .
N1E Pt1 N11 C11 24(5) . .
N12 Pt1 N11 C11 11.3(7) . .
N1B Pt1 N11 C11 -169.1(7) . .
C11 C12 N12 Pt1 -42.5(10) . .
C13 C12 N12 Pt1 -166.0(8) . .
N1E Pt1 N12 C12 -161.9(7) . .
N11 Pt1 N12 C12 17.3(7) . .
N1B Pt1 N12 C12 11(6) . .
C26 C21 N21 Pt2 -161.8(9) . .
C22 C21 N21 Pt2 -39.3(10) . .
N2B Pt2 N21 C21 -169.7(7) . .
N22 Pt2 N21 C21 12.1(7) . .
N1D Pt2 N21 C21 92(9) . .
C23 C22 N22 Pt2 -163.3(9) . .
C21 C22 N22 Pt2 -43.9(10) . .
N2B Pt2 N22 C22 0(4) . .
N21 Pt2 N22 C22 18.3(8) . .
N1D Pt2 N22 C22 -159.6(8) . .
C32 C31 N31 Pt3 -42.0(13) . .
C36 C31 N31 Pt3 -162.2(11) . .
N2E Pt3 N31 C31 -6(17) . .
N1A Pt3 N31 C31 -166.2(9) . .
N32 Pt3 N31 C31 13.7(9) . .
C33 C32 N32 Pt3 -178(2) . .
C31 C32 N32 Pt3 -44.8(13) . .
C73 C32 N32 Pt3 -156(2) . .
N31 Pt3 N32 C32 17.8(9) . .
N2E Pt3 N32 C32 -162.7(9) . .
N1A Pt3 N32 C32 19(5) . .
C42 C41 N41 Pt4 -40.9(10) . .
C46 C41 N41 Pt4 -162.7(9) . .
N1C Pt4 N41 C41 -74(5) . .
N3B Pt4 N41 C41 -165.7(8) . .
N42 Pt4 N41 C41 14.8(8) . .
C43 C42 N42 Pt4 -162.2(9) . .
C41 C42 N42 Pt4 -40.2(10) . .
N1C Pt4 N42 C42 -168.8(7) . .
N3B Pt4 N42 C42 7(5) . .
N41 Pt4 N42 C42 14.5(7) . .
C52 C51 N51 Pt5 -41.0(11) . .
C56 C51 N51 Pt5 -163.8(10) . .
N3A Pt5 N51 C51 -164.8(8) . .
N2D Pt5 N51 C51 -18(9) . .
N52 Pt5 N51 C51 15.8(8) . .
C51 C52 N52 Pt5 -37.7(11) . .
C53 C52 N52 Pt5 -162.9(9) . .
N51 Pt5 N52 C52 12.1(8) . .
N3A Pt5 N52 C52 4(6) . .
N2D Pt5 N52 C52 -169.1(7) . .
C66 C61 N61 Pt6 -154.6(15) . .
C62 C61 N61 Pt6 -37.9(16) . .
N62 Pt6 N61 C61 11.6(13) . .
N2C Pt6 N61 C61 -32(16) . .
N2A Pt6 N61 C61 -171.7(13) . .
C63 C62 N62 Pt6 -167.5(13) . .
C61 C62 N62 Pt6 -45.1(14) . .
N61 Pt6 N62 C62 20.3(12) . .
N2C Pt6 N62 C62 -161.1(11) . .
N2A Pt6 N62 C62 -14(5) . .
C2A C1A N1A C5A -0.6(15) . .
C2A C1A N1A Pt3 179.3(8) . .
C4A C5A N1A C1A 2.0(15) . .
C4A C5A N1A Pt3 -177.9(7) . .
N31 Pt3 N1A C1A -89.5(8) . .
N2E Pt3 N1A C1A 91.0(8) . .
N32 Pt3 N1A C1A -90(5) . .
N31 Pt3 N1A C5A 90.4(8) . .
N2E Pt3 N1A C5A -89.1(8) . .
N32 Pt3 N1A C5A 90(5) . .
C7A C6A N2A C10A -4.3(15) . .
C7A C6A N2A Pt6 177.2(7) . .
C9A C10A N2A C6A 1.6(15) . .
C9A C10A N2A Pt6 -179.9(8) . .
N62 Pt6 N2A C6A -66(4) . .
N61 Pt6 N2A C6A -100.0(9) . .
N2C Pt6 N2A C6A 81.3(8) . .
N62 Pt6 N2A C10A 115(4) . .
N61 Pt6 N2A C10A 81.5(9) . .
N2C Pt6 N2A C10A -97.2(8) . .
C12A C11A N3A C15A -1.8(15) . .
C12A C11A N3A Pt5 178.0(7) . .
C14A C15A N3A C11A -1.1(16) . .
C14A C15A N3A Pt5 179.1(8) . .
N51 Pt5 N3A C11A 81.4(8) . .
N2D Pt5 N3A C11A -97.4(8) . .
N52 Pt5 N3A C11A 90(6) . .
N51 Pt5 N3A C15A -98.8(9) . .
N2D Pt5 N3A C15A 82.4(8) . .
N52 Pt5 N3A C15A -90(6) . .
N6A C16A N4A C17A 5.2(14) . .
C3A C16A N4A C17A -175.1(8) . .
N5A C17A N4A C16A -3.7(13) . .
C13A C17A N4A C16A 174.5(8) . .
N6A C18A N5A C17A 4.0(13) . .
C8A C18A N5A C17A -176.7(8) . .
N4A C17A N5A C18A -0.4(13) . .
C13A C17A N5A C18A -178.6(8) . .
N4A C16A N6A C18A -2.2(13) . .
C3A C16A N6A C18A 178.1(8) . .
N5A C18A N6A C16A -2.9(13) . .
C8A C18A N6A C16A 177.8(8) . .
C4B C5B N1B C1B -0.9(14) . .
C4B C5B N1B Pt1 177.5(7) . .
C2B C1B N1B C5B 0.4(14) . .
C2B C1B N1B Pt1 -178.1(7) . .
N1E Pt1 N1B C5B -94.5(8) . .
N12 Pt1 N1B C5B 93(5) . .
N11 Pt1 N1B C5B 86.3(8) . .
N1E Pt1 N1B C1B 83.9(7) . .
N12 Pt1 N1B C1B -89(5) . .
N11 Pt1 N1B C1B -95.3(7) . .
C9B C10B N2B C6B -1.6(15) . .
C9B C10B N2B Pt2 178.3(8) . .
C7B C6B N2B C10B -0.3(15) . .
C7B C6B N2B Pt2 179.8(8) . .
N21 Pt2 N2B C10B 95.2(8) . .
N22 Pt2 N2B C10B 114(4) . .
N1D Pt2 N2B C10B -86.9(8) . .
N21 Pt2 N2B C6B -84.8(8) . .
N22 Pt2 N2B C6B -66(4) . .
N1D Pt2 N2B C6B 93.0(8) . .
C14B C15B N3B C11B -0.3(13) . .
C14B C15B N3B Pt4 175.5(7) . .
C12B C11B N3B C15B 1.8(13) . .
C12B C11B N3B Pt4 -174.2(7) . .
N1C Pt4 N3B C15B 90.2(7) . .
N41 Pt4 N3B C15B -93.1(7) . .
N42 Pt4 N3B C15B -85(5) . .
N1C Pt4 N3B C11B -93.9(7) . .
N41 Pt4 N3B C11B 82.8(7) . .
N42 Pt4 N3B C11B 91(5) . .
N5B C16B N4B C17B 2.3(13) . .
C13B C16B N4B C17B -177.2(7) . .
N6B C17B N4B C16B 2.8(12) . .
C3B C17B N4B C16B -177.1(7) . .
N4B C16B N5B C18B -2.3(13) . .
C13B C16B N5B C18B 177.2(7) . .
N6B C18B N5B C16B -3.0(13) . .
C8B C18B N5B C16B 178.2(7) . .
N5B C18B N6B C17B 7.5(13) . .
C8B C18B N6B C17B -173.7(7) . .
N4B C17B N6B C18B -7.3(13) . .
C3B C17B N6B C18B 172.6(8) . .
C2C C1C N1C C3C 0.8(16) . .
C2C C1C N1C Pt4 -175.9(8) . .
C4C C3C N1C C1C 0.3(16) . .
C4C C3C N1C Pt4 176.8(8) . .
N3B Pt4 N1C C1C 83.4(8) . .
N41 Pt4 N1C C1C -8(6) . .
N42 Pt4 N1C C1C -96.9(8) . .
N3B Pt4 N1C C3C -93.1(8) . .
N41 Pt4 N1C C3C 176(18) . .
N42 Pt4 N1C C3C 86.6(8) . .
C3C C4C N2C C2C 3.4(14) . .
C3C C4C N2C Pt6 -173.7(8) . .
C1C C2C N2C C4C -2.3(15) . .
C1C C2C N2C Pt6 174.8(8) . .
N62 Pt6 N2C C4C -85.8(8) . .
N61 Pt6 N2C C4C -42(15) . .
N2A Pt6 N2C C4C 97.4(8) . .
N62 Pt6 N2C C2C 97.3(8) . .
N61 Pt6 N2C C2C 141(15) . .
N2A Pt6 N2C C2C -79.6(7) . .
C4D C3D N1D C1D 0.6(17) . .
C4D C3D N1D Pt2 175.0(9) . .
C2D C1D N1D C3D 0(2) . .
C2D C1D N1D Pt2 -174.5(11) . .
N2B Pt2 N1D C3D -92.3(8) . .
N21 Pt2 N1D C3D 6(9) . .
N22 Pt2 N1D C3D 85.8(8) . .
N2B Pt2 N1D C1D 81.7(10) . .
N21 Pt2 N1D C1D 180(100) . .
N22 Pt2 N1D C1D -100.2(10) . .
C3D C4D N2D C2D -6.7(17) . .
C3D C4D N2D Pt5 179.3(9) . .
C1D C2D N2D C4D 7.1(19) . .
C1D C2D N2D Pt5 -178.8(11) . .
N51 Pt5 N2D C4D -57(9) . .
N3A Pt5 N2D C4D 89.9(8) . .
N52 Pt5 N2D C4D -90.6(8) . .
N51 Pt5 N2D C2D 129(9) . .
N3A Pt5 N2D C2D -83.9(9) . .
N52 Pt5 N2D C2D 95.7(9) . .
C2E C1E N1E C3E 1.6(16) . .
C2E C1E N1E Pt1 -178.7(9) . .
C4E C3E N1E C1E -2.3(14) . .
C4E C3E N1E Pt1 178.0(7) . .
N12 Pt1 N1E C1E -100.9(8) . .
N11 Pt1 N1E C1E -113(5) . .
N1B Pt1 N1E C1E 79.6(8) . .
N12 Pt1 N1E C3E 78.8(7) . .
N11 Pt1 N1E C3E 67(5) . .
N1B Pt1 N1E C3E -100.7(7) . .
C1E C2E N2E C4E -5.3(17) . .
C1E C2E N2E Pt3 173.9(9) . .
C3E C4E N2E C2E 4.6(15) . .
C3E C4E N2E Pt3 -174.5(7) . .
N31 Pt3 N2E C2E 121(16) . .
N1A Pt3 N2E C2E -78.3(9) . .
N32 Pt3 N2E C2E 101.8(9) . .
N31 Pt3 N2E C4E -60(17) . .
N1A Pt3 N2E C4E 100.9(7) . .
N32 Pt3 N2E C4E -79.0(8) . .
C6X N1X C2X N3X -4.8(15) . .
C6X N1X C2X N2X 178.7(9) . .
N2X C2X N3X C4X 179.8(10) . .
N1X C2X N3X C4X 3.5(14) . .
C2X N3X C4X C5X -1.5(16) . .
C2X N3X C4X N9X -179.9(10) . .
N3X C4X C5X N7X 179.1(10) . .
N9X C4X C5X N7X -2.2(11) . .
N3X C4X C5X C6X 0.4(16) . .
N9X C4X C5X C6X 179.2(9) . .
C2X N1X C6X O6X -178.0(8) . .
C2X N1X C6X C5X 3.2(13) . .
C4X C5X C6X O6X -179.7(10) . .
N7X C5X C6X O6X 1.9(18) . .
C4X C5X C6X N1X -1.1(12) . .
N7X C5X C6X N1X -179.6(9) . .
C4X C5X N7X C8X 1.8(12) . .
C6X C5X N7X C8X -179.7(10) . .
C5X N7X C8X N9X -0.7(12) . .
N7X C8X N9X C4X -0.6(13) . .
N7X C8X N9X C1RX -179.9(10) . .
N3X C4X N9X C8X -179.6(10) . .
C5X C4X N9X C8X 1.6(11) . .
N3X C4X N9X C1RX -0.4(17) . .
C5X C4X N9X C1RX -179.1(10) . .
C4RX O1RX C1RX N9X -148.7(9) . .
C4RX O1RX C1RX C2RX -25.4(11) . .
C8X N9X C1RX O1RX -122.0(11) . .
C4X N9X C1RX O1RX 58.9(13) . .
C8X N9X C1RX C2RX 119.6(12) . .
C4X N9X C1RX C2RX -59.5(14) . .
O1RX C1RX C2RX O2RX 157.8(9) . .
N9X C1RX C2RX O2RX -84.0(11) . .
O1RX C1RX C2RX C3RX 37.2(11) . .
N9X C1RX C2RX C3RX 155.4(9) . .
O2RX C2RX C3RX O3RX -36.4(15) . .
C1RX C2RX C3RX O3RX 83.3(12) . .
O2RX C2RX C3RX C4RX -152.8(10) . .
C1RX C2RX C3RX C4RX -33.1(11) . .
C1RX O1RX C4RX C5RX 132.3(13) . .
C1RX O1RX C4RX C3RX 2.8(13) . .
O3RX C3RX C4RX C5RX 143.5(12) . .
C2RX C3RX C4RX C5RX -102.5(14) . .
O3RX C3RX C4RX O1RX -94.8(12) . .
C2RX C3RX C4RX O1RX 19.3(12) . .
O1RX C4RX C5RX O5RX -70.7(18) . .
C3RX C4RX C5RX O5RX 52.7(19) . .
C6Y N1Y C2Y O2Y 179.9(9) . .
C1RY N1Y C2Y O2Y -14(2) . .
C1RZ N1Y C2Y O2Y -4.9(14) . .
C6Y N1Y C2Y N3Y -1.2(12) . .
C1RY N1Y C2Y N3Y 165(2) . .
C1RZ N1Y C2Y N3Y 174.0(12) . .
O2Y C2Y N3Y C4Y 179.9(7) . .
N1Y C2Y N3Y C4Y 1.1(11) . .
C2Y N3Y C4Y N4Y -179.4(8) . .
C2Y N3Y C4Y C5Y 1.6(13) . .
N3Y C4Y C5Y C6Y -4.2(15) . .
N4Y C4Y C5Y C6Y 176.9(10) . .
C4Y C5Y C6Y N1Y 4.0(17) . .
C2Y N1Y C6Y C5Y -1.5(17) . .
C1RY N1Y C6Y C5Y -170(2) . .
C1RZ N1Y C6Y C5Y -176.5(14) . .
C2Y N1Y C1RY O1RY -109(4) . .
C6Y N1Y C1RY O1RY 59(4) . .
C1RZ N1Y C1RY O1RY -144(15) . .
C2Y N1Y C1RY C2RY 127(4) . .
C6Y N1Y C1RY C2RY -65(4) . .
C1RZ N1Y C1RY C2RY 92(11) . .
N1Y C1RY O1RY C4RY -159(4) . .
C2RY C1RY O1RY C4RY -28(5) . .
N1Y C1RY C2RY O2RY -81(6) . .
O1RY C1RY C2RY O2RY 159(4) . .
N1Y C1RY C2RY C3RY 164(4) . .
O1RY C1RY C2RY C3RY 44(5) . .
O2RY C2RY C3RY O3RY -28(6) . .
C1RY C2RY C3RY O3RY 74(5) . .
O2RY C2RY C3RY C4RY -145(4) . .
C1RY C2RY C3RY C4RY -44(4) . .
C1RY O1RY C4RY C5RY 124(5) . .
C1RY O1RY C4RY C3RY -3(5) . .
O3RY C3RY C4RY C5RY 145(4) . .
C2RY C3RY C4RY C5RY -94(5) . .
O3RY C3RY C4RY O1RY -91(4) . .
C2RY C3RY C4RY O1RY 31(4) . .
O1RY C4RY C5RY O5RY -154(4) . .
C3RY C4RY C5RY O5RY -35(7) . .
C4RZ O1RZ C1RZ N1Y -155.9(17) . .
C4RZ O1RZ C1RZ C2RZ -31(2) . .
C2Y N1Y C1RZ O1RZ -110.1(18) . .
C6Y N1Y C1RZ O1RZ 65(2) . .
C1RY N1Y C1RZ O1RZ 39(11) . .
C2Y N1Y C1RZ C2RZ 135.0(19) . .
C6Y N1Y C1RZ C2RZ -50(3) . .
C1RY N1Y C1RZ C2RZ -76(13) . .
O1RZ C1RZ C2RZ O2RZ 164.0(19) . .
N1Y C1RZ C2RZ O2RZ -79(3) . .
O1RZ C1RZ C2RZ C3RZ 39(2) . .
N1Y C1RZ C2RZ C3RZ 155.6(19) . .
O2RZ C2RZ C3RZ O3RZ -47(2) . .
C1RZ C2RZ C3RZ O3RZ 84(2) . .
O2RZ C2RZ C3RZ C4RZ -162.1(17) . .
C1RZ C2RZ C3RZ C4RZ -31(2) . .
C1RZ O1RZ C4RZ C3RZ 12(2) . .
C1RZ O1RZ C4RZ C5RZ 136(2) . .
O3RZ C3RZ C4RZ O1RZ -102.8(19) . .
C2RZ C3RZ C4RZ O1RZ 12(2) . .
O3RZ C3RZ C4RZ C5RZ 142.2(18) . .
C2RZ C3RZ C4RZ C5RZ -103.3(19) . .
O1RZ C4RZ C5RZ O5RZ 152.6(18) . .
C3RZ C4RZ C5RZ O5RZ -90(2) . .
O34N N33N O35N O36N -131(4) . 2_665
O36N N33N O35N O36N 67(5) . 2_665
O35N N33N O35N O36N 49(4) 2_665 2_665
O34N N33N O36N O35N 59(4) . 2_665
O36N N33N O36N O35N -121(4) 2_665 2_665
O35N N33N O36N O35N -142(4) . 2_665
O38N N37N O38N O39N -124(7) 2_665 2_665
O39N N37N O38N O39N -123(7) . 2_665
O40N N37N O38N O39N 61(8) . 2_665
O38N N37N O38N N37N -31(4) 2_665 2_665
O39N N37N O38N N37N -30(4) . 2_665
O40N N37N O38N N37N 153.6(17) . 2_665
O39N N37N O38N O38N 1.5(16) . 2_665
O40N N37N O38N O38N -175(4) . 2_665
O40N N37N O39N O38N 174(4) . 2_665
O38N N37N O39N O38N -2(2) . 2_665
